data_7708475
loop_
_publ_author_name
'Li, Na-Na'
'Yang, Ming'
'Xu, Xiao-Jie'
'Dong, Xi-Yan'
'Li, Si'
'Zang, Shuang-Quan'

_publ_section_title
;
 Ensembles from Silver Clusters and Cucurbit[6]urils-contained Linkers
;
_journal_name_full 'Dalton Transactions'
_journal_paper_doi 10.1039/D1DT02505H
_journal_year 2021
_chemical_formula_moiety 'C80.5 H82.5 Ag12 F24 N6.5 O19 S6, 0.5(C H4 O), C36 H36 N24 O12, 2(C7 H8), 2(C3 H7 N O)'
_chemical_formula_sum 'C137 H150.5 Ag12 F24 N32.5 O33.5 S6'
_chemical_formula_weight 4731.19
_space_group_crystal_system monoclinic
_space_group_IT_number 14
_space_group_name_Hall '-P 2yn'
_space_group_name_H-M_alt 'P 1 21/n 1'
_atom_sites_solution_hydrogens mixed
_atom_sites_solution_primary dual
_audit_creation_date 2021-09-02
_audit_creation_method
;
Olex2 1.2
(compiled 2018.05.29 svn.r3508 for OlexSys, GUI svn.r5506)
;
_audit_update_record
;
2021-09-27 deposited with the CCDC.	2021-09-29 downloaded from the CCDC.
;
_cell_angle_alpha 90
_cell_angle_beta 90.4025(5)
_cell_angle_gamma 90
_cell_formula_units_Z 2
_cell_length_a 15.29384(8)
_cell_length_b 25.34019(12)
_cell_length_c 21.44672(10)
_cell_measurement_reflns_used 40718
_cell_measurement_temperature 200.00(10)
_cell_measurement_theta_max 73.4130
_cell_measurement_theta_min 2.7800
_cell_volume 8311.45(7)
_computing_cell_refinement 'CrysAlisPro 1.171.39.27b (Rigaku OD, 2015)'
_computing_data_collection 'CrysAlisPro 1.171.39.27b (Rigaku OD, 2015)'
_computing_data_reduction 'CrysAlisPro 1.171.39.27b (Rigaku OD, 2015)'
_computing_molecular_graphics 'Olex2 (Dolomanov et al., 2009)'
_computing_publication_material 'Olex2 (Dolomanov et al., 2009)'
_computing_structure_refinement 'ShelXL (Sheldrick, 2015)'
_computing_structure_solution 'ShelXT (Sheldrick, 2015)'
_diffrn_ambient_environment N~2~
_diffrn_ambient_temperature 200.00(10)
_diffrn_detector 'CCD plate'
_diffrn_measured_fraction_theta_full 1.000
_diffrn_measured_fraction_theta_max 0.988
_diffrn_measurement_details
;
List of Runs (angles in degrees, time in seconds):

  # Type    Start    End  Width  t~exp~   \w     \q     \k     \f   Frames
#--------------------------------------------------------------------------
  1  \w    -35.00  22.00   0.50    0.50    --    0.00  77.00-150.00  114
  2  \w     11.00  37.00   0.50    0.50    --    0.00  57.00  60.00   52
  3  \w      5.00  88.00   0.50    0.50    --    0.00  38.00 150.00  166
  4  \w     30.00  89.00   0.50    0.50    --    0.00  77.00-150.00  118
  5  \w    -27.00   2.00   0.50    0.50    --    0.00  38.00 150.00   58
  6  \w     49.00  75.00   0.50    0.50    --    0.00  57.00  60.00   52
  7  \w    -24.00  80.00   0.50    0.50    --    0.00  57.00 -60.00  208
  8  \w      9.00 134.00   0.50    1.00    --   98.80 -82.00  90.00  250
  9  \w     11.00 132.00   0.50    1.00    --   98.80 -30.00-180.00  242
 10  \w     15.00  41.00   0.50    1.00    --   98.80 -61.00-180.00   52
 11  \w    101.00 127.00   0.50    1.00    --   98.80 -45.00  30.00   52
 12  \w     73.00 104.00   0.50    1.00    --   98.80 -82.00-180.00   62
 13  \w    110.00 136.00   0.50    1.00    --   98.80 -82.00-180.00   52
 14  \w     10.00 138.00   0.50    1.00    --   98.80 -15.00-180.00  256
 15  \w     17.00  53.00   0.50    1.00    --   98.80 -45.00  30.00   72
 16  \w     14.00 126.00   0.50    1.00    --   98.80 -61.00  90.00  224
 17  \w      9.00 103.00   0.50    1.00    --   98.80 -61.00 -30.00  188
 18  \w     71.00 187.00   0.50    1.00    --   98.80  30.00-180.00  232
 19  \w     51.00 109.00   0.50    1.00    --   98.80 -82.00-120.00  116
 20  \w     40.00 122.00   0.50    1.00    --   98.80 -82.00 -30.00  164
 21  \w     56.00 126.00   0.50    1.00    --   98.80 -61.00-180.00  140
 22  \w     87.00 112.00   0.50    1.00    --   98.80 -82.00 -60.00   50
 23  \w     77.00 102.00   0.50    1.00    --   98.80 -82.00  60.00   50
 24  \w     84.00 109.00   0.50    1.00    --   98.80 -82.00 150.00   50
 25  \w     96.00 121.00   0.50    1.00    --   98.80 -82.00   0.00   50
 26  \w     90.00 182.00   0.50    1.00    --   98.80  45.00 150.00  184
;
_diffrn_measurement_device 'four-circle diffractometer'
_diffrn_measurement_device_type 'XtaLAB AFC12 (RINC): Kappa single'
_diffrn_measurement_method '\w scans'
_diffrn_orient_matrix_type 'CrysAlisPro convention (1999,Acta A55,543-557)'
_diffrn_orient_matrix_UB_11 0.0463728000
_diffrn_orient_matrix_UB_12 0.0539545000
_diffrn_orient_matrix_UB_13 -0.0011451000
_diffrn_orient_matrix_UB_21 0.0762889000
_diffrn_orient_matrix_UB_22 -0.0232070000
_diffrn_orient_matrix_UB_23 0.0384490000
_diffrn_orient_matrix_UB_31 0.0466491000
_diffrn_orient_matrix_UB_32 -0.0156774000
_diffrn_orient_matrix_UB_33 -0.0606766000
_diffrn_radiation_monochromator graphite
_diffrn_radiation_probe x-ray
_diffrn_radiation_type CuK\a
_diffrn_radiation_wavelength 1.54184
_diffrn_reflns_av_R_equivalents 0.0451
_diffrn_reflns_av_unetI/netI 0.0302
_diffrn_reflns_Laue_measured_fraction_full 1.000
_diffrn_reflns_Laue_measured_fraction_max 0.988
_diffrn_reflns_limit_h_max 19
_diffrn_reflns_limit_h_min -17
_diffrn_reflns_limit_k_max 31
_diffrn_reflns_limit_k_min -31
_diffrn_reflns_limit_l_max 16
_diffrn_reflns_limit_l_min -26
_diffrn_reflns_number 89844
_diffrn_reflns_point_group_measured_fraction_full 1.000
_diffrn_reflns_point_group_measured_fraction_max 0.988
_diffrn_reflns_theta_full 67.684
_diffrn_reflns_theta_max 73.804
_diffrn_reflns_theta_min 3.375
_diffrn_source 'fine-focus sealed X-ray tube'
_diffrn_source_type 'Enhance (Cu) X-ray Source'
_exptl_absorpt_coefficient_mu 12.715
_exptl_absorpt_correction_T_max 1.00000
_exptl_absorpt_correction_T_min 0.26724
_exptl_absorpt_correction_type multi-scan
_exptl_absorpt_process_details
;
CrysAlisPro 1.171.39.27b (Rigaku Oxford Diffraction, 2015)
Empirical absorption correction using spherical harmonics,
 implemented in SCALE3 ABSPACK scaling algorithm.
;
_exptl_crystal_colour 'light yellow'
_exptl_crystal_colour_modifier light
_exptl_crystal_colour_primary yellow
_exptl_crystal_density_diffrn 1.890
_exptl_crystal_description block
_exptl_crystal_F_000 4688
_exptl_crystal_size_max 0.03
_exptl_crystal_size_mid 0.025
_exptl_crystal_size_min 0.02
_refine_diff_density_max 1.096
_refine_diff_density_min -0.886
_refine_diff_density_rms 0.094
_refine_ls_extinction_method none
_refine_ls_goodness_of_fit_ref 1.024
_refine_ls_hydrogen_treatment constr
_refine_ls_matrix_type full
_refine_ls_number_parameters 1405
_refine_ls_number_reflns 16623
_refine_ls_number_restraints 660
_refine_ls_restrained_S_all 1.029
_refine_ls_R_factor_all 0.0452
_refine_ls_R_factor_gt 0.0392
_refine_ls_shift/su_max 0.002
_refine_ls_shift/su_mean 0.000
_refine_ls_structure_factor_coef Fsqd
_refine_ls_weighting_details
;
 w=1/[\s^2^(Fo^2^)+(0.0463P)^2^+21.6554P]
 where P=(Fo^2^+2Fc^2^)/3
;
_refine_ls_weighting_scheme calc
_refine_ls_wR_factor_gt 0.1003
_refine_ls_wR_factor_ref 0.1033
_reflns_Friedel_coverage 0.000
_reflns_number_gt 14714
_reflns_number_total 16623
_reflns_threshold_expression 'I > 2\s(I)'
_cod_data_source_file d1dt02505h2.cif
_cod_data_source_block SCM_2
_cod_original_cell_volume 8311.44(7)
_cod_original_formula_sum 'C137 H150.50 Ag12 F24 N32.50 O33.50 S6'
_cod_database_code 7708475
_shelxl_version_number 2013-2
_shelx_space_group_comment
;
The symmetry employed for this shelxl refinement is uniquely defined
by the following loop, which should always be used as a source of
symmetry information in preference to the above space-group names.
They are only intended as comments.
;
_shelx_estimated_absorpt_t_max 0.785
_shelx_estimated_absorpt_t_min 0.702
_reflns_odcompleteness_completeness 99.97
_reflns_odcompleteness_iscentric 1
_reflns_odcompleteness_theta 66.97
_olex2_refinement_description
;
1. Fixed Uiso
 At 1.2 times of:
  All C(H) groups, All C(H,H) groups, All C(H,H,H,H) groups
 At 1.5 times of:
  All C(H,H,H) groups, All O(H) groups
2. Restrained distances
 O18-C79
 1.4 with sigma of 0.01
 F9-C43 \\sim F16-C43 \\sim F17-C43 \\sim F10-C43 \\sim F18-C43 \\sim F5-C43
 with sigma of 0.01
 F20-C38 \\sim F2-C38 \\sim F21-C38 \\sim F4-C38 \\sim F19-C38 \\sim F6-C38
 with sigma of 0.01
 F1-C48 \\sim F22-C48 \\sim F8-C48 \\sim F23-C48 \\sim F24-C48 \\sim F11-C48
 with sigma of 0.01
 C65-C59 \\sim C59-C37 \\sim C69-C68 \\sim C73-C68 \\sim C73-C72 \\sim C72-C71
\\sim C71-C70 \\sim C69-C70
 \\sim C65-C63
 with sigma of 0.01
 C77-C31 \\sim C50-C31 \\sim C77-C78 \\sim C76-C31 \\sim C44-C31 \\sim C75-C76
\\sim C57-C44
 with sigma of 0.01
 C69-C32 \\sim C37-C32
 with sigma of 0.01
 C69-C68 \\sim C73-C68 \\sim C73-C72 \\sim C72-C71 \\sim C71-C70 \\sim C69-C70
 with sigma of 0.01
 C68-C71 \\sim C72-C69 \\sim C70-C73
 with sigma of 0.01
 C70-C68 \\sim C71-C73
 with sigma of 0.01
 N18-C84 \\sim N18-C85 \\sim N16-C66 \\sim N16-C83
 with sigma of 0.01
 F12-C41 \\sim F15-C41 \\sim F3-C41 \\sim F14-C41 \\sim F7-C41 \\sim F13-C41
 with sigma of 0.01
 N17-C82 \\sim N17-C81 \\sim N17-C80
 with sigma of 0.01
3. Uiso/Uaniso restraints and constraints
F5 \\sim F9 \\sim F10 \\sim F16 \\sim F17 \\sim F18: within 2A with sigma of
0.01 and sigma for terminal atoms of 0.02
F2 \\sim F4 \\sim F6 \\sim F19 \\sim F20 \\sim F21: within 2A with sigma of
0.01 and sigma for terminal atoms of 0.02
F1 \\sim F8 \\sim F11 \\sim F22 \\sim F23 \\sim F24: within 2A with sigma of
0.01 and sigma for terminal atoms of 0.02
C37 \\sim C47 \\sim C59 \\sim C61 \\sim C63 \\sim C65 \\sim C68 \\sim C69 \\sim
C70 \\sim C71 \\sim C72 \\sim C73: within 2A with sigma of 0.01 and sigma for
terminal atoms of 0.02
C31 \\sim C44 \\sim C50 \\sim C57 \\sim C58 \\sim C60 \\sim C74 \\sim C75 \\sim
C76 \\sim C77 \\sim C78: within 2A with sigma of 0.01 and sigma for terminal
atoms of 0.02
N16 \\sim N18: within 2A with sigma of 0.01 and sigma for terminal atoms of 0.02
C66 \\sim C84 \\sim C85: within 2A with sigma of 0.01 and sigma for terminal
atoms of 0.02
F3 \\sim F7 \\sim F12 \\sim F13 \\sim F14 \\sim F15: within 2A with sigma of
0.01 and sigma for terminal atoms of 0.02
Uanis(F8) \\sim Ueq, Uanis(N17) \\sim Ueq, Uanis(C80) \\sim Ueq: with sigma of
0.01 and sigma for terminal atoms of 0.02
Uanis(F7) \\sim Ueq, Uanis(C83) \\sim Ueq, Uanis(F15) \\sim Ueq: with sigma of
0.005 and sigma for terminal atoms of 0.01
4. Others
 Sof(F13)=Sof(F14)=Sof(F15)=1-FVAR(1)
 Sof(F3)=Sof(F7)=Sof(F12)=FVAR(1)
 Sof(F16)=Sof(F17)=Sof(F18)=1-FVAR(2)
 Sof(F5)=Sof(F9)=Sof(F10)=FVAR(2)
 Sof(F19)=Sof(F20)=Sof(F21)=1-FVAR(3)
 Sof(F2)=Sof(F4)=Sof(F6)=FVAR(3)
 Sof(F22)=Sof(F23)=Sof(F24)=1-FVAR(4)
 Sof(F1)=Sof(F8)=Sof(F11)=FVAR(4)
 Sof(H32C)=Sof(H32D)=Sof(C68)=Sof(H68)=Sof(C69)=Sof(C70)=Sof(H70)=Sof(C71)=
 Sof(H71)=Sof(C72)=Sof(H72)=Sof(C73)=Sof(H73)=1-FVAR(5)
 Sof(H32A)=Sof(H32B)=Sof(C37)=Sof(C47)=Sof(H47)=Sof(C59)=Sof(H59)=Sof(C61)=
 Sof(H61)=Sof(C63)=Sof(H63)=Sof(C65)=Sof(H65)=FVAR(5)
 Sof(C74)=Sof(H74)=Sof(C75)=Sof(H75)=Sof(C76)=Sof(H76)=Sof(C77)=Sof(H77)=
 Sof(C78)=Sof(H78)=1-FVAR(6)
 Sof(C44)=Sof(H44)=Sof(C50)=Sof(H50)=Sof(C57)=Sof(H57)=Sof(C58)=Sof(H58)=
 Sof(C60)=Sof(H60)=FVAR(6)
 Sof(H54A)=Sof(C84)=Sof(H84A)=Sof(H84B)=Sof(H84C)=Sof(C85)=Sof(H85A)=Sof(H85B)=
 Sof(H85C)=Sof(N18)=1-FVAR(7)
 Sof(H54)=Sof(C66)=Sof(H66A)=Sof(H66B)=Sof(H66C)=Sof(C83)=Sof(H83A)=Sof(H83B)=
 Sof(H83C)=Sof(N16)=FVAR(7)
 Fixed Sof: C67(0.5) H67A(0.5) H67B(0.5) H67C(0.5) C79(0.25) H79A(0.25)
 H79B(0.25) H79C(0.25) C80(0.25) H80(0.25) C81(0.25) H81A(0.25) H81B(0.25)
 H81C(0.25) C82(0.25) H82A(0.25) H82B(0.25) H82C(0.25) N17(0.25) O17(0.5)
 O18(0.25) H18(0.25)
5.a Everything fixed:
 H18
5.b Ternary CH refined with riding coordinates:
 C2(H2), C4(H4), C8(H8), C17(H17), C20(H20), C23(H23)
5.c Secondary CH2 refined with riding coordinates:
 C11(H11A,H11B), C14(H14A,H14B), C16(H16A,H16B), C32(H32A,H32B), C32(H32C,
 H32D), C35(H35A,H35B), C42(H42A,H42B), C5(H5A,H5B), C7(H7A,H7B), C13(H13A,
 H13B), C15(H15A,H15B), C21(H21A,H21B), C26(H26A,H26B)
5.d Aromatic/amide H refined with riding coordinates:
 C9(H9), C22(H22), C25(H25), C27(H27), C28(H28), C29(H29), C30(H30), C34(H34),
 C36(H36), C44(H44), C47(H47), C50(H50), C54(H54), C54(H54A), C57(H57),
 C58(H58), C59(H59), C60(H60), C61(H61), C63(H63), C65(H65), C68(H68), C70(H70),
  C71(H71), C72(H72), C73(H73), C74(H74), C75(H75), C76(H76), C77(H77),
 C78(H78), C80(H80), C45(H45), C49(H49), C51(H51), C52(H52), C53(H53), C46(H46)
5.e Idealised Me refined as rotating group:
 C66(H66A,H66B,H66C), C67(H67A,H67B,H67C), C79(H79A,H79B,H79C), C81(H81A,H81B,
 H81C), C82(H82A,H82B,H82C), C83(H83A,H83B,H83C), C84(H84A,H84B,H84C), C85(H85A,
 H85B,H85C), C64(H64A,H64B,H64C), C55(H55A,H55B,H55C), C62(H62A,H62B,H62C)
;
_olex2_submission_special_instructions 'No special instructions were received'
_oxdiff_exptl_absorpt_empirical_details
;
Empirical correction (ABSPACK) includes:
- Absorption correction using spherical harmonics
- Frame scaling
;
_oxdiff_exptl_absorpt_empirical_full_max 2.434
_oxdiff_exptl_absorpt_empirical_full_min 0.690

loop_
_space_group_symop_operation_xyz
'x, y, z'
'-x+1/2, y+1/2, -z+1/2'
'-x, -y, -z'
'x-1/2, -y-1/2, z-1/2'

loop_
_atom_site_label
_atom_site_type_symbol
_atom_site_fract_x
_atom_site_fract_y
_atom_site_fract_z
_atom_site_U_iso_or_equiv
_atom_site_adp_type
_atom_site_occupancy
_atom_site_site_symmetry_order
_atom_site_calc_flag
_atom_site_refinement_flags_posn
_atom_site_refinement_flags_adp
_atom_site_refinement_flags_occupancy
_atom_site_disorder_assembly
_atom_site_disorder_group
Ag1 Ag 0.63332(2) 0.52087(2) 0.45232(2) 0.03913(8) Uani 1 1 d . . . . .
Ag2 Ag 0.50850(2) 0.40922(2) 0.58907(2) 0.03851(8) Uani 1 1 d . . . . .
Ag3 Ag 0.42814(2) 0.38662(2) 0.46102(2) 0.04133(8) Uani 1 1 d . . . . .
Ag4 Ag 0.68789(2) 0.43908(2) 0.55803(2) 0.04916(9) Uani 1 1 d . . . . .
Ag5 Ag 0.39419(2) 0.46165(2) 0.33413(2) 0.05034(10) Uani 1 1 d . . . . .
Ag6 Ag 0.59097(3) 0.41226(2) 0.38488(2) 0.05149(10) Uani 1 1 d . . . . .
C9 C 0.2229(3) 0.42310(16) 0.16691(18) 0.0337(8) Uani 1 1 d . . . . .
H9 H 0.2174 0.3943 0.1403 0.040 Uiso 1 1 calc R . . . .
C10 C 0.5480(3) 0.50915(17) 0.23430(18) 0.0350(9) Uani 1 1 d . . . . .
C11 C 0.0857(3) 0.45802(19) 0.1242(2) 0.0426(10) Uani 1 1 d . . . . .
H11A H 0.0352 0.4652 0.1499 0.051 Uiso 1 1 calc R . . . .
H11B H 0.0811 0.4219 0.1096 0.051 Uiso 1 1 calc R . . . .
C14 C 0.0027(3) 0.48267(18) 0.0288(2) 0.0403(10) Uani 1 1 d . . . . .
H14A H 0.0039 0.4459 0.0161 0.048 Uiso 1 1 calc R . . . .
H14B H -0.0492 0.4880 0.0537 0.048 Uiso 1 1 calc R . . . .
C16 C 0.0834(3) 0.49438(17) 0.06852(19) 0.0359(9) Uani 1 1 d . . . . .
H16A H 0.1357 0.4894 0.0439 0.043 Uiso 1 1 calc R . . . .
H16B H 0.0819 0.5308 0.0825 0.043 Uiso 1 1 calc R . . . .
C18 C 0.6414(3) 0.37329(18) 0.6887(2) 0.0429(10) Uani 1 1 d . . . . .
C22 C 0.5459(3) 0.45670(18) 0.21534(19) 0.0391(9) Uani 1 1 d . . . . .
H22 H 0.5767 0.4314 0.2378 0.047 Uiso 1 1 calc R . . . .
C24 C 0.4186(3) 0.32857(17) 0.3315(2) 0.0420(10) Uani 1 1 d . . . . .
C25 C 0.1775(3) 0.50561(17) 0.1992(2) 0.0426(10) Uani 1 1 d . . . . .
H25 H 0.1402 0.5344 0.1951 0.051 Uiso 1 1 calc R . . . .
C27 C 0.2446(3) 0.50633(17) 0.2422(2) 0.0418(10) Uani 1 1 d . . . . .
H27 H 0.2518 0.5359 0.2673 0.050 Uiso 1 1 calc R . . . .
C28 C 0.2895(3) 0.42499(17) 0.21026(19) 0.0352(8) Uani 1 1 d . . . . .
H28 H 0.3285 0.3969 0.2127 0.042 Uiso 1 1 calc R . . . .
C29 C 0.4999(3) 0.54639(19) 0.2011(2) 0.0450(10) Uani 1 1 d . . . . .
H29 H 0.5002 0.5815 0.2137 0.054 Uiso 1 1 calc R . . . .
C30 C 0.4983(3) 0.4421(2) 0.1633(2) 0.0476(11) Uani 1 1 d . . . . .
H30 H 0.4979 0.4071 0.1504 0.057 Uiso 1 1 calc R . . . .
C31 C 0.8329(3) 0.58180(19) 0.6108(2) 0.0500(11) Uani 1 1 d D U . . .
C32 C 0.6015(3) 0.30913(16) 0.4990(2) 0.0440(10) Uani 1 1 d D . . . .
H32A H 0.5535 0.2952 0.5233 0.053 Uiso 0.827(7) 1 calc R . P A 1
H32B H 0.5960 0.2946 0.4573 0.053 Uiso 0.827(7) 1 calc R . P A 1
H32C H 0.5667 0.2948 0.5326 0.053 Uiso 0.173(7) 1 calc R . P A 2
H32D H 0.5844 0.2922 0.4602 0.053 Uiso 0.173(7) 1 calc R . P A 2
C34 C 0.4512(4) 0.4795(2) 0.1303(2) 0.0549(13) Uani 1 1 d . . . . .
H34 H 0.4192 0.4696 0.0952 0.066 Uiso 1 1 calc R . . . .
C35 C 0.5996(3) 0.52482(19) 0.2911(2) 0.0406(10) Uani 1 1 d . . . . .
H35A H 0.6081 0.5628 0.2915 0.049 Uiso 1 1 calc R . . . .
H35B H 0.6566 0.5080 0.2904 0.049 Uiso 1 1 calc R . . . .
C36 C 0.4516(4) 0.5312(2) 0.1494(2) 0.0557(13) Uani 1 1 d . . . . .
H36 H 0.4192 0.5562 0.1274 0.067 Uiso 1 1 calc R . . . .
C37 C 0.6848(4) 0.2897(2) 0.5268(3) 0.0472(14) Uani 0.827(7) 1 d D U P A 1
C38 C 0.6811(3) 0.34345(19) 0.7454(2) 0.0597(14) Uani 1 1 d D . . . .
C39 C 0.6525(4) 0.3262(2) 0.3044(2) 0.0513(12) Uani 1 1 d . . . . .
C40 C 0.3316(3) 0.34001(18) 0.5820(2) 0.0457(11) Uani 1 1 d . . . . .
C41 C 0.4025(3) 0.2832(2) 0.2856(2) 0.0637(16) Uani 1 1 d D . . . .
C42 C 0.7908(3) 0.5680(2) 0.5503(2) 0.0501(12) Uani 1 1 d . . . . .
H42A H 0.8279 0.5431 0.5285 0.060 Uiso 1 1 calc R . . . .
H42B H 0.7865 0.5996 0.5249 0.060 Uiso 1 1 calc R . . . .
C43 C 0.6754(3) 0.29901(18) 0.2426(2) 0.0647(15) Uani 1 1 d D . . . .
C44 C 0.8067(14) 0.6293(6) 0.6374(8) 0.056(2) Uani 0.58(3) 1 d D U P B 1
H44 H 0.7627 0.6488 0.6180 0.067 Uiso 0.58(3) 1 calc R . P B 1
C47 C 0.6891(5) 0.2767(3) 0.5890(3) 0.0613(16) Uani 0.827(7) 1 d . U P A 1
H47 H 0.6403 0.2803 0.6142 0.074 Uiso 0.827(7) 1 calc R . P A 1
C48 C 0.2515(4) 0.3140(2) 0.6098(2) 0.0666(16) Uani 1 1 d D . . . .
C50 C 0.8908(9) 0.5511(6) 0.6455(7) 0.063(3) Uani 0.58(3) 1 d D U P B 1
H50 H 0.9037 0.5171 0.6323 0.076 Uiso 0.58(3) 1 calc R . P B 1
C54 C 0.8720(4) 0.3935(3) 0.6054(3) 0.0709(17) Uani 1 1 d . . . . .
H54 H 0.8356 0.3824 0.6374 0.085 Uiso 0.721(12) 1 calc R . P C 1
H54A H 0.8265 0.3738 0.6221 0.085 Uiso 0.279(12) 1 calc R . P C 2
C57 C 0.8444(11) 0.6485(7) 0.6923(6) 0.061(2) Uani 0.58(3) 1 d D U P B 1
H57 H 0.8281 0.6813 0.7079 0.074 Uiso 0.58(3) 1 calc R . P B 1
C58 C 0.9313(10) 0.5710(8) 0.7015(8) 0.064(2) Uani 0.58(3) 1 d . U P B 1
H58 H 0.9739 0.5516 0.7224 0.077 Uiso 0.58(3) 1 calc R . P B 1
C59 C 0.7570(4) 0.2841(3) 0.4881(3) 0.0611(15) Uani 0.827(7) 1 d D U P A 1
H59 H 0.7532 0.2926 0.4459 0.073 Uiso 0.827(7) 1 calc R . P A 1
C60 C 0.9058(12) 0.6185(8) 0.7230(8) 0.064(3) Uani 0.58(3) 1 d . U P B 1
H60 H 0.9304 0.6313 0.7598 0.077 Uiso 0.58(3) 1 calc R . P B 1
C61 C 0.7674(6) 0.2581(3) 0.6132(4) 0.078(2) Uani 0.827(7) 1 d . U P A 1
H61 H 0.7712 0.2498 0.6554 0.093 Uiso 0.827(7) 1 calc R . P A 1
C63 C 0.8394(6) 0.2519(3) 0.5763(4) 0.081(2) Uani 0.827(7) 1 d D U P A 1
H63 H 0.8910 0.2386 0.5932 0.097 Uiso 0.827(7) 1 calc R . P A 1
C65 C 0.8353(5) 0.2653(3) 0.5138(4) 0.0770(18) Uani 0.827(7) 1 d D U P A 1
H65 H 0.8846 0.2620 0.4890 0.092 Uiso 0.827(7) 1 calc R . P A 1
C66 C 0.9878(9) 0.3485(9) 0.6593(8) 0.103(5) Uani 0.721(12) 1 d D U P C 1
H66A H 1.0333 0.3676 0.6807 0.155 Uiso 0.721(12) 1 calc GR . P C 1
H66B H 1.0105 0.3156 0.6445 0.155 Uiso 0.721(12) 1 calc GR . P C 1
H66C H 0.9406 0.3420 0.6875 0.155 Uiso 0.721(12) 1 calc GR . P C 1
C67 C 0.8147(9) 0.5393(7) 0.3466(7) 0.092(5) Uani 0.5 1 d . . P D 2
H67A H 0.8129 0.5117 0.3159 0.138 Uiso 0.5 1 calc GR . P D 2
H67B H 0.8741 0.5502 0.3532 0.138 Uiso 0.5 1 calc GR . P D 2
H67C H 0.7806 0.5688 0.3323 0.138 Uiso 0.5 1 calc GR . P D 2
C68 C 0.7284(13) 0.2802(15) 0.5691(13) 0.068(2) Uani 0.173(7) 1 d D U P A 2
H68 H 0.6875 0.2686 0.5979 0.081 Uiso 0.173(7) 1 calc R . P A 2
C69 C 0.6992(8) 0.3018(17) 0.5119(15) 0.061(3) Uani 0.173(7) 1 d D U P A 2
C70 C 0.7631(14) 0.3189(13) 0.4689(11) 0.067(3) Uani 0.173(7) 1 d D U P A 2
H70 H 0.7454 0.3352 0.4321 0.080 Uiso 0.173(7) 1 calc R . P A 2
C71 C 0.8528(13) 0.3115(14) 0.4809(13) 0.076(3) Uani 0.173(7) 1 d D U P A 2
H71 H 0.8944 0.3227 0.4523 0.091 Uiso 0.173(7) 1 calc R . P A 2
C72 C 0.8785(11) 0.2872(15) 0.5367(14) 0.079(3) Uani 0.173(7) 1 d D U P A 2
H72 H 0.9369 0.2783 0.5429 0.094 Uiso 0.173(7) 1 calc R . P A 2
C73 C 0.8179(16) 0.2759(16) 0.5834(12) 0.076(3) Uani 0.173(7) 1 d D U P A 2
H73 H 0.8365 0.2659 0.6230 0.091 Uiso 0.173(7) 1 calc R . P A 2
C74 C 0.9287(15) 0.6010(12) 0.7182(11) 0.062(3) Uani 0.42(3) 1 d . U P B 2
H74 H 0.9616 0.6076 0.7539 0.074 Uiso 0.42(3) 1 calc R . P B 2
C75 C 0.8679(15) 0.6342(10) 0.7000(9) 0.060(2) Uani 0.42(3) 1 d D U P B 2
H75 H 0.8570 0.6638 0.7245 0.073 Uiso 0.42(3) 1 calc R . P B 2
C76 C 0.819(2) 0.6272(8) 0.6457(12) 0.057(3) Uani 0.42(3) 1 d D U P B 2
H76 H 0.7782 0.6522 0.6331 0.068 Uiso 0.42(3) 1 calc R . P B 2
C77 C 0.8991(12) 0.5463(8) 0.6269(10) 0.063(3) Uani 0.42(3) 1 d D U P B 2
H77 H 0.9131 0.5179 0.6015 0.075 Uiso 0.42(3) 1 calc R . P B 2
C78 C 0.9432(14) 0.5558(10) 0.6831(10) 0.066(3) Uani 0.42(3) 1 d D U P B 2
H78 H 0.9834 0.5310 0.6975 0.079 Uiso 0.42(3) 1 calc R . P B 2
C79 C 0.856(2) 0.4039(12) 0.3957(17) 0.080(13) Uani 0.25 1 d D . P E 2
H79A H 0.8554 0.4183 0.3543 0.121 Uiso 0.25 1 calc GR . P E 2
H79B H 0.7998 0.3887 0.4045 0.121 Uiso 0.25 1 calc GR . P E 2
H79C H 0.9001 0.3771 0.3988 0.121 Uiso 0.25 1 calc GR . P E 2
C80 C 0.8031(13) 0.4791(9) 0.4219(9) 0.051(5) Uani 0.25 1 d D U P D 1
H80 H 0.7932 0.4727 0.4640 0.061 Uiso 0.25 1 calc R . P D 1
C81 C 0.823(2) 0.4420(10) 0.3228(9) 0.073(8) Uani 0.25 1 d D . P D 1
H81A H 0.7611 0.4385 0.3169 0.110 Uiso 0.25 1 calc GR . P D 1
H81B H 0.8524 0.4140 0.3011 0.110 Uiso 0.25 1 calc GR . P D 1
H81C H 0.8421 0.4754 0.3068 0.110 Uiso 0.25 1 calc GR . P D 1
C82 C 0.883(2) 0.3919(13) 0.4071(13) 0.063(9) Uani 0.25 1 d D . P D 1
H82A H 0.9205 0.3991 0.4420 0.094 Uiso 0.25 1 calc GR . P D 1
H82B H 0.9168 0.3772 0.3737 0.094 Uiso 0.25 1 calc GR . P D 1
H82C H 0.8387 0.3671 0.4192 0.094 Uiso 0.25 1 calc GR . P D 1
C83 C 1.0131(9) 0.3909(7) 0.5532(7) 0.138(6) Uani 0.721(12) 1 d D U P C 1
H83A H 0.9998 0.3668 0.5198 0.207 Uiso 0.721(12) 1 calc GR . P C 1
H83B H 1.0729 0.3864 0.5659 0.207 Uiso 0.721(12) 1 calc GR . P C 1
H83C H 1.0040 0.4264 0.5392 0.207 Uiso 0.721(12) 1 calc GR . P C 1
C84 C 1.0112(19) 0.4224(14) 0.6412(18) 0.128(9) Uani 0.279(12) 1 d D U P C 2
H84A H 1.0252 0.4354 0.6004 0.192 Uiso 0.279(12) 1 calc GR . P C 2
H84B H 1.0626 0.4072 0.6599 0.192 Uiso 0.279(12) 1 calc GR . P C 2
H84C H 0.9907 0.4509 0.6666 0.192 Uiso 0.279(12) 1 calc GR . P C 2
C85 C 0.964(3) 0.338(2) 0.678(2) 0.093(9) Uani 0.279(12) 1 d D U P C 2
H85A H 0.9588 0.3499 0.7207 0.140 Uiso 0.279(12) 1 calc GR . P C 2
H85B H 1.0222 0.3263 0.6708 0.140 Uiso 0.279(12) 1 calc GR . P C 2
H85C H 0.9235 0.3097 0.6710 0.140 Uiso 0.279(12) 1 calc GR . P C 2
F1 F 0.2534(16) 0.2613(3) 0.6134(12) 0.080(4) Uani 0.60(6) 1 d D U P F 1
F2 F 0.6582(6) 0.29314(19) 0.7478(4) 0.091(2) Uani 0.820(14) 1 d D U P G 1
F3 F 0.4613(10) 0.2447(4) 0.2947(7) 0.093(4) Uani 0.57(2) 1 d D U P H 1
F4 F 0.7677(3) 0.3427(3) 0.7445(4) 0.089(2) Uani 0.820(14) 1 d D U P G 1
F5 F 0.7597(6) 0.3049(9) 0.2295(10) 0.096(4) Uani 0.60(3) 1 d D U P I 1
F6 F 0.6601(6) 0.3661(3) 0.7990(2) 0.103(3) Uani 0.820(14) 1 d D U P G 1
F7 F 0.4014(11) 0.2956(6) 0.2260(3) 0.093(3) Uani 0.57(2) 1 d D U P H 1
F8 F 0.2397(19) 0.3284(8) 0.6695(6) 0.089(5) Uani 0.60(6) 1 d D U P F 1
F9 F 0.6510(16) 0.2488(3) 0.2401(7) 0.100(4) Uani 0.60(3) 1 d D U P I 1
F10 F 0.6347(9) 0.3223(5) 0.1946(4) 0.078(3) Uani 0.60(3) 1 d D U P I 1
F11 F 0.1753(12) 0.3241(12) 0.5810(13) 0.115(5) Uani 0.60(6) 1 d D U P F 1
F12 F 0.3262(7) 0.2594(5) 0.2975(6) 0.105(3) Uani 0.57(2) 1 d D U P H 1
F13 F 0.3180(6) 0.2827(9) 0.2691(10) 0.115(5) Uani 0.43(2) 1 d D U P H 2
F14 F 0.4427(13) 0.2922(7) 0.2312(5) 0.083(4) Uani 0.43(2) 1 d D U P H 2
F15 F 0.4280(12) 0.2354(4) 0.3016(9) 0.079(4) Uani 0.43(2) 1 d D U P H 2
F16 F 0.6950(17) 0.2486(4) 0.2534(10) 0.084(5) Uani 0.40(3) 1 d D U P I 2
F17 F 0.6111(14) 0.3027(12) 0.2008(10) 0.107(5) Uani 0.40(3) 1 d D U P I 2
F18 F 0.7491(9) 0.3155(10) 0.2163(13) 0.078(4) Uani 0.40(3) 1 d D U P I 2
F19 F 0.7569(14) 0.3642(13) 0.7614(17) 0.090(7) Uani 0.180(14) 1 d D U P G 2
F20 F 0.6191(14) 0.3362(15) 0.7871(12) 0.094(6) Uani 0.180(14) 1 d D U P G 2
F21 F 0.693(3) 0.2950(7) 0.7238(16) 0.103(7) Uani 0.180(14) 1 d D U P G 2
F22 F 0.278(3) 0.2642(7) 0.620(2) 0.102(7) Uani 0.40(6) 1 d D U P F 2
F23 F 0.216(2) 0.3379(14) 0.6595(12) 0.098(6) Uani 0.40(6) 1 d D U P F 2
F24 F 0.1884(18) 0.3173(17) 0.5660(15) 0.103(7) Uani 0.40(6) 1 d D U P F 2
N1 N 0.1664(2) 0.46310(13) 0.16344(15) 0.0341(7) Uani 1 1 d . . . . .
N5 N 0.3000(2) 0.46588(14) 0.24899(16) 0.0354(7) Uani 1 1 d . . . . .
N16 N 0.9558(6) 0.3800(5) 0.6061(5) 0.090(3) Uani 0.721(12) 1 d D U P C 1
N17 N 0.8432(17) 0.4389(9) 0.3869(8) 0.092(8) Uani 0.25 1 d D U P D 1
N18 N 0.9429(17) 0.3820(12) 0.6360(15) 0.091(5) Uani 0.279(12) 1 d D U P C 2
O6 O 0.6899(2) 0.40621(13) 0.66469(15) 0.0464(7) Uani 1 1 d . . . . .
O7 O 0.4125(3) 0.31576(13) 0.38729(16) 0.0542(9) Uani 1 1 d . . . . .
O8 O 0.5645(2) 0.36120(14) 0.67596(17) 0.0538(9) Uani 1 1 d . . . . .
O9 O 0.6618(3) 0.37502(14) 0.30277(17) 0.0582(9) Uani 1 1 d . . . . .
O11 O 0.4326(3) 0.37132(13) 0.30727(19) 0.0599(9) Uani 1 1 d . . . . .
O12 O 0.3704(3) 0.3696(2) 0.6160(2) 0.0809(14) Uani 1 1 d . . . . .
O13 O 0.3469(3) 0.32598(18) 0.5280(2) 0.0810(14) Uani 1 1 d . . . . .
O14 O 0.6262(4) 0.29861(18) 0.3466(2) 0.0947(17) Uani 1 1 d . . . . .
O15 O 0.8414(3) 0.4213(2) 0.5618(3) 0.0857(14) Uani 1 1 d . . . . .
O17 O 0.7809(4) 0.5208(4) 0.4016(3) 0.065(2) Uani 0.5 1 d . . P . .
O18 O 0.8739(9) 0.4438(6) 0.4383(6) 0.053(3) Uani 0.25 1 d D . P E 2
H18 H 0.8656 0.4723 0.4233 0.080 Uiso 0.25 1 d . . P J 2
S1 S 0.53950(6) 0.50419(4) 0.36174(4) 0.02951(18) Uani 1 1 d . . . . .
S2 S 0.68062(6) 0.53893(4) 0.55855(4) 0.0327(2) Uani 1 1 d . . . . .
S3 S 0.58877(6) 0.38119(4) 0.49376(4) 0.03109(19) Uani 1 1 d . . . . .
C1 C 0.3899(3) 0.13108(16) 0.60762(19) 0.0360(9) Uani 1 1 d . . . . .
C2 C 0.2534(3) 0.12199(17) 0.5581(2) 0.0384(9) Uani 1 1 d . . . . .
H2 H 0.2010 0.1387 0.5751 0.046 Uiso 1 1 calc R . . . .
C3 C 0.6026(3) 0.16482(15) 0.5111(2) 0.0354(9) Uani 1 1 d . . . . .
C4 C 0.5084(3) 0.19497(15) 0.43157(19) 0.0348(9) Uani 1 1 d . . . . .
H4 H 0.4946 0.2319 0.4223 0.042 Uiso 1 1 calc R . . . .
C5 C 0.6298(3) 0.11245(17) 0.3152(2) 0.0403(10) Uani 1 1 d . . . . .
H5A H 0.6734 0.1376 0.3014 0.048 Uiso 1 1 calc R . . . .
H5B H 0.5970 0.1011 0.2787 0.048 Uiso 1 1 calc R . . . .
C6 C 0.2240(3) -0.05221(17) 0.5195(2) 0.0355(9) Uani 1 1 d . . . . .
C7 C 0.3524(3) 0.16643(19) 0.4067(2) 0.0412(10) Uani 1 1 d . . . . .
H7A H 0.3255 0.1532 0.3687 0.049 Uiso 1 1 calc R . . . .
H7B H 0.3401 0.2039 0.4091 0.049 Uiso 1 1 calc R . . . .
C8 C 0.5966(3) 0.17797(15) 0.40272(19) 0.0355(9) Uani 1 1 d . . . . .
H8 H 0.6264 0.2078 0.3830 0.043 Uiso 1 1 calc R . . . .
C12 C 0.2631(3) 0.09537(17) 0.4532(2) 0.0372(9) Uani 1 1 d . . . . .
C13 C 0.7375(3) 0.14398(16) 0.4539(2) 0.0389(9) Uani 1 1 d . . . . .
H13A H 0.7664 0.1664 0.4237 0.047 Uiso 1 1 calc R . . . .
H13B H 0.7636 0.1509 0.4944 0.047 Uiso 1 1 calc R . . . .
C15 C 0.4605(3) 0.20071(16) 0.5456(2) 0.0384(9) Uani 1 1 d . . . . .
H15A H 0.4340 0.2342 0.5345 0.046 Uiso 1 1 calc R . . . .
H15B H 0.4923 0.2057 0.5845 0.046 Uiso 1 1 calc R . . . .
C17 C 0.3101(3) 0.16223(16) 0.5216(2) 0.0360(9) Uani 1 1 d . . . . .
H17 H 0.2832 0.1973 0.5215 0.043 Uiso 1 1 calc R . . . .
C19 C 0.4829(3) 0.12956(15) 0.35640(19) 0.0362(9) Uani 1 1 d . . . . .
C20 C 0.2425(3) -0.07035(17) 0.6259(2) 0.0378(9) Uani 1 1 d . . . . .
H20 H 0.1993 -0.0900 0.6501 0.045 Uiso 1 1 calc R . . . .
C21 C 0.1711(3) 0.04005(17) 0.5212(2) 0.0409(10) Uani 1 1 d . . . . .
H21A H 0.1233 0.0524 0.5469 0.049 Uiso 1 1 calc R . . . .
H21B H 0.1467 0.0295 0.4813 0.049 Uiso 1 1 calc R . . . .
C23 C 0.2154(3) -0.01208(17) 0.6176(2) 0.0382(9) Uani 1 1 d . . . . .
H23 H 0.1590 -0.0049 0.6372 0.046 Uiso 1 1 calc R . . . .
C26 C 0.2842(3) 0.07268(17) 0.6594(2) 0.0423(10) Uani 1 1 d . . . . .
H26A H 0.2253 0.0830 0.6706 0.051 Uiso 1 1 calc R . . . .
H26B H 0.3221 0.0805 0.6946 0.051 Uiso 1 1 calc R . . . .
C33 C 0.3484(3) -0.01612(18) 0.6736(2) 0.0411(10) Uani 1 1 d . . . . .
N2 N 0.3114(2) 0.10406(14) 0.60702(17) 0.0379(8) Uani 1 1 d . . . . .
N3 N 0.5220(2) 0.18628(14) 0.49770(16) 0.0371(8) Uani 1 1 d . . . . .
N4 N 0.2471(2) -0.08939(14) 0.56250(17) 0.0388(8) Uani 1 1 d . . . . .
N6 N 0.4459(2) 0.15900(14) 0.40295(16) 0.0363(7) Uani 1 1 d . . . . .
N7 N 0.2313(2) 0.08323(14) 0.51137(17) 0.0395(8) Uani 1 1 d . . . . .
N8 N 0.6457(2) 0.15804(14) 0.45589(16) 0.0371(8) Uani 1 1 d . . . . .
N9 N 0.5712(2) 0.13855(14) 0.35735(16) 0.0368(8) Uani 1 1 d . . . . .
N10 N 0.3918(2) 0.16238(14) 0.55557(17) 0.0381(8) Uani 1 1 d . . . . .
N11 N 0.3259(2) -0.06725(14) 0.65833(17) 0.0394(8) Uani 1 1 d . . . . .
N12 N 0.3129(2) 0.14037(14) 0.45951(17) 0.0393(8) Uani 1 1 d . . . . .
N13 N 0.2104(2) -0.00539(14) 0.55064(17) 0.0378(8) Uani 1 1 d . . . . .
N14 N 0.2856(3) 0.01628(14) 0.64837(17) 0.0409(8) Uani 1 1 d . . . . .
O1 O 0.2156(2) -0.05881(12) 0.46360(14) 0.0420(7) Uani 1 1 d . . . . .
O2 O 0.4465(2) 0.12767(12) 0.64738(14) 0.0415(7) Uani 1 1 d . . . . .
O3 O 0.6312(2) 0.15532(13) 0.56280(14) 0.0456(7) Uani 1 1 d . . . . .
O4 O 0.2489(2) 0.07133(13) 0.40544(14) 0.0435(7) Uani 1 1 d . . . . .
O5 O 0.4438(2) 0.10093(12) 0.31961(15) 0.0448(7) Uani 1 1 d . . . . .
O10 O 0.4109(2) -0.00261(13) 0.70465(16) 0.0514(8) Uani 1 1 d . . . . .
C45 C 1.0767(4) 0.2097(3) 0.5221(3) 0.0678(16) Uani 1 1 d . . . . .
H45 H 1.1084 0.2342 0.5454 0.081 Uiso 1 1 calc R . . . .
C49 C 1.0240(4) 0.1742(3) 0.5506(4) 0.0751(18) Uani 1 1 d . . . . .
H49 H 1.0217 0.1741 0.5939 0.090 Uiso 1 1 calc R . . . .
C51 C 1.0349(5) 0.1721(3) 0.4245(4) 0.088(2) Uani 1 1 d . . . . .
H51 H 1.0392 0.1706 0.3813 0.105 Uiso 1 1 calc R . . . .
C52 C 0.9733(4) 0.1381(3) 0.5177(4) 0.084(2) Uani 1 1 d . . . . .
H52 H 0.9360 0.1155 0.5391 0.101 Uiso 1 1 calc R . . . .
C53 C 0.9776(5) 0.1355(4) 0.4566(4) 0.090(2) Uani 1 1 d . . . . .
H53 H 0.9447 0.1108 0.4344 0.108 Uiso 1 1 calc R . . . .
C56 C 1.0826(4) 0.2087(3) 0.4572(4) 0.0777(19) Uani 1 1 d . . . . .
C64 C 1.1375(5) 0.2462(4) 0.4245(5) 0.111(3) Uani 1 1 d . . . . .
H64A H 1.1019 0.2740 0.4076 0.167 Uiso 1 1 calc GR . . . .
H64B H 1.1673 0.2285 0.3912 0.167 Uiso 1 1 calc GR . . . .
H64C H 1.1797 0.2608 0.4530 0.167 Uiso 1 1 calc GR . . . .
C46 C 0.8865(4) 0.1862(2) 0.2728(3) 0.0678(16) Uani 1 1 d . . . . .
H46 H 0.8946 0.1650 0.2378 0.081 Uiso 1 1 calc R . . . .
C55 C 0.9632(5) 0.2538(3) 0.2172(4) 0.092(3) Uani 1 1 d . . . . .
H55A H 0.9663 0.2261 0.1867 0.138 Uiso 1 1 calc GR . . . .
H55B H 1.0213 0.2650 0.2281 0.138 Uiso 1 1 calc GR . . . .
H55C H 0.9311 0.2831 0.2003 0.138 Uiso 1 1 calc GR . . . .
C62 C 0.9099(6) 0.2694(3) 0.3240(4) 0.101(3) Uani 1 1 d . . . . .
H62A H 0.8711 0.2540 0.3539 0.151 Uiso 1 1 calc GR . . . .
H62B H 0.8860 0.3023 0.3096 0.151 Uiso 1 1 calc GR . . . .
H62C H 0.9659 0.2755 0.3430 0.151 Uiso 1 1 calc GR . . . .
N15 N 0.9196(3) 0.23430(17) 0.2723(2) 0.0583(11) Uani 1 1 d . . . . .
O16 O 0.8455(4) 0.1679(2) 0.3169(3) 0.1088(19) Uani 1 1 d . . . . .

loop_
_atom_site_aniso_label
_atom_site_aniso_U_11
_atom_site_aniso_U_22
_atom_site_aniso_U_33
_atom_site_aniso_U_23
_atom_site_aniso_U_13
_atom_site_aniso_U_12
Ag1 0.04495(17) 0.03668(15) 0.03558(16) -0.00147(12) -0.01391(13) -0.00020(12)
Ag2 0.03645(16) 0.04601(17) 0.03306(15) -0.00216(12) -0.00054(12) 0.00613(13)
Ag3 0.03985(17) 0.04769(18) 0.03637(16) -0.00080(13) -0.00495(13) 0.00319(13)
Ag4 0.04405(18) 0.04074(17) 0.0626(2) 0.00198(15) -0.00480(16) -0.00703(14)
Ag5 0.04561(19) 0.0711(2) 0.03415(16) 0.00321(15) -0.01069(14) -0.01917(17)
Ag6 0.0766(3) 0.03716(17) 0.04085(18) 0.00587(13) 0.01258(17) 0.00810(16)
C9 0.039(2) 0.0337(19) 0.0281(19) 0.0005(15) 0.0004(16) -0.0020(16)
C10 0.035(2) 0.044(2) 0.0266(19) 0.0053(16) 0.0047(16) -0.0001(17)
C11 0.037(2) 0.048(2) 0.043(2) 0.0063(19) -0.0163(19) -0.0069(19)
C14 0.038(2) 0.045(2) 0.037(2) 0.0033(19) -0.0122(18) -0.0039(18)
C16 0.034(2) 0.041(2) 0.032(2) 0.0006(17) -0.0076(17) 0.0004(17)
C18 0.048(3) 0.039(2) 0.042(2) 0.0019(19) -0.009(2) 0.001(2)
C22 0.044(2) 0.042(2) 0.031(2) 0.0019(17) 0.0050(18) 0.0044(19)
C24 0.048(3) 0.034(2) 0.045(2) 0.0008(18) -0.015(2) -0.0012(18)
C25 0.048(3) 0.033(2) 0.046(2) -0.0005(18) -0.010(2) 0.0050(18)
C27 0.052(3) 0.035(2) 0.039(2) -0.0034(18) -0.012(2) -0.0030(19)
C28 0.032(2) 0.039(2) 0.035(2) 0.0028(17) -0.0031(16) 0.0023(16)
C29 0.050(3) 0.040(2) 0.045(2) 0.0071(19) -0.001(2) 0.005(2)
C30 0.057(3) 0.051(3) 0.035(2) -0.006(2) 0.006(2) -0.007(2)
C31 0.039(2) 0.068(3) 0.042(2) 0.016(2) -0.0121(19) -0.026(2)
C32 0.059(3) 0.027(2) 0.046(2) -0.0034(18) -0.004(2) -0.0007(19)
C34 0.053(3) 0.074(4) 0.038(2) 0.004(2) -0.008(2) -0.012(3)
C35 0.038(2) 0.050(2) 0.035(2) 0.0029(18) 0.0055(18) -0.0069(19)
C36 0.054(3) 0.065(3) 0.048(3) 0.015(2) -0.010(2) 0.007(3)
C37 0.062(3) 0.029(3) 0.051(3) -0.006(2) -0.012(2) 0.007(2)
C38 0.064(3) 0.055(3) 0.060(3) 0.011(3) -0.017(3) 0.005(3)
C39 0.065(3) 0.049(3) 0.039(2) 0.001(2) 0.003(2) 0.020(2)
C40 0.050(3) 0.039(2) 0.048(3) 0.005(2) -0.001(2) -0.007(2)
C41 0.100(5) 0.045(3) 0.046(3) 0.001(2) -0.022(3) -0.013(3)
C42 0.039(2) 0.072(3) 0.040(2) 0.005(2) -0.004(2) -0.021(2)
C43 0.087(4) 0.057(3) 0.051(3) -0.009(3) 0.011(3) 0.018(3)
C44 0.049(5) 0.073(4) 0.046(5) 0.010(4) -0.015(4) -0.029(4)
C47 0.078(4) 0.051(3) 0.055(3) -0.007(3) -0.015(3) 0.018(3)
C48 0.070(4) 0.062(4) 0.068(4) -0.003(3) 0.013(3) -0.022(3)
C50 0.056(4) 0.083(5) 0.051(5) 0.021(4) -0.020(4) -0.015(4)
C54 0.041(3) 0.089(5) 0.083(4) -0.010(4) -0.003(3) 0.008(3)
C57 0.057(5) 0.076(5) 0.051(4) 0.013(4) -0.020(4) -0.028(4)
C58 0.060(4) 0.084(5) 0.049(5) 0.013(4) -0.020(4) -0.019(4)
C59 0.059(3) 0.055(3) 0.070(3) -0.011(3) -0.006(3) 0.013(3)
C60 0.058(5) 0.082(6) 0.053(4) 0.018(4) -0.020(4) -0.027(4)
C61 0.095(4) 0.067(4) 0.070(4) -0.007(3) -0.031(3) 0.025(3)
C63 0.080(4) 0.071(4) 0.091(4) -0.023(3) -0.030(3) 0.035(3)
C65 0.068(4) 0.070(4) 0.094(4) -0.023(3) -0.011(3) 0.025(3)
C66 0.052(7) 0.173(14) 0.084(11) 0.007(9) -0.005(6) 0.021(8)
C67 0.057(8) 0.120(13) 0.097(11) 0.008(9) -0.029(8) -0.006(8)
C68 0.077(5) 0.056(4) 0.069(4) -0.012(4) -0.020(4) 0.020(4)
C69 0.072(5) 0.049(5) 0.061(5) -0.011(5) -0.016(5) 0.019(5)
C70 0.067(5) 0.057(5) 0.076(5) -0.014(5) -0.014(5) 0.018(5)
C71 0.073(6) 0.070(6) 0.086(6) -0.018(6) -0.012(6) 0.020(6)
C72 0.077(6) 0.069(6) 0.089(6) -0.022(6) -0.022(6) 0.028(6)
C73 0.082(5) 0.066(5) 0.081(5) -0.015(5) -0.022(5) 0.026(5)
C74 0.055(5) 0.079(6) 0.050(4) 0.013(5) -0.019(4) -0.028(5)
C75 0.053(5) 0.080(5) 0.048(4) 0.013(4) -0.020(4) -0.029(4)
C76 0.051(6) 0.074(5) 0.045(5) 0.008(4) -0.014(5) -0.028(4)
C77 0.055(5) 0.084(5) 0.049(6) 0.017(5) -0.016(5) -0.017(4)
C78 0.061(5) 0.085(6) 0.052(5) 0.015(5) -0.022(5) -0.018(5)
C79 0.041(16) 0.09(3) 0.10(3) 0.00(2) -0.022(15) 0.006(17)
C80 0.048(8) 0.069(9) 0.036(7) -0.001(7) 0.014(7) -0.006(7)
C81 0.12(2) 0.071(15) 0.029(10) -0.020(10) -0.005(12) -0.020(15)
C82 0.07(2) 0.058(14) 0.056(16) 0.005(13) 0.046(15) 0.012(16)
C83 0.092(7) 0.190(10) 0.132(9) 0.021(8) 0.016(7) 0.019(7)
C84 0.075(15) 0.18(2) 0.133(19) -0.008(18) -0.013(15) 0.018(16)
C85 0.063(18) 0.138(19) 0.078(19) 0.021(15) -0.016(15) 0.026(16)
F1 0.104(9) 0.057(5) 0.080(5) 0.006(4) 0.012(6) -0.049(4)
F2 0.117(6) 0.060(3) 0.096(5) 0.043(3) -0.043(4) -0.017(3)
F3 0.173(9) 0.032(4) 0.075(6) -0.015(4) -0.012(7) 0.003(5)
F4 0.060(3) 0.102(5) 0.106(6) 0.033(4) -0.031(3) 0.007(3)
F5 0.089(5) 0.120(10) 0.078(9) -0.004(6) 0.020(4) 0.048(5)
F6 0.154(6) 0.114(5) 0.041(2) -0.007(3) -0.024(3) 0.054(5)
F7 0.144(8) 0.088(5) 0.047(4) 0.002(3) -0.039(4) -0.009(6)
F8 0.104(11) 0.084(7) 0.080(5) -0.020(5) 0.053(6) -0.031(6)
F9 0.155(11) 0.061(4) 0.085(6) -0.031(4) 0.033(7) -0.005(5)
F10 0.107(6) 0.088(6) 0.041(3) -0.010(4) -0.010(4) -0.003(5)
F11 0.056(6) 0.134(8) 0.156(11) -0.018(9) 0.022(7) -0.013(6)
F12 0.129(6) 0.088(6) 0.099(7) -0.004(5) -0.032(5) -0.070(5)
F13 0.110(7) 0.118(10) 0.116(10) -0.032(8) -0.060(7) -0.019(7)
F14 0.146(11) 0.070(6) 0.033(4) -0.002(4) -0.011(6) -0.004(8)
F15 0.135(8) 0.032(4) 0.068(5) 0.007(4) -0.013(6) -0.021(5)
F16 0.117(11) 0.048(5) 0.086(9) -0.008(5) 0.028(8) 0.017(5)
F17 0.140(11) 0.121(12) 0.062(7) -0.023(8) -0.024(8) 0.001(9)
F18 0.109(9) 0.065(7) 0.060(9) 0.011(6) 0.041(7) 0.019(7)
F19 0.105(12) 0.091(13) 0.073(11) 0.011(11) -0.060(10) 0.001(11)
F20 0.132(13) 0.102(13) 0.046(10) 0.035(9) -0.014(10) 0.013(11)
F21 0.108(14) 0.089(11) 0.110(13) 0.051(11) -0.034(11) 0.016(11)
F22 0.144(18) 0.049(7) 0.112(14) 0.017(7) 0.043(13) -0.030(8)
F23 0.067(9) 0.116(11) 0.112(10) 0.004(9) 0.033(7) 0.000(8)
F24 0.050(8) 0.149(15) 0.110(12) 0.007(11) -0.014(10) -0.043(9)
N1 0.0371(18) 0.0341(17) 0.0311(17) 0.0044(13) -0.0113(14) -0.0030(14)
N5 0.0356(18) 0.0393(18) 0.0311(17) 0.0064(14) -0.0065(14) -0.0069(14)
N16 0.036(4) 0.151(7) 0.084(7) 0.005(7) 0.008(4) 0.014(4)
N17 0.088(11) 0.091(11) 0.098(11) -0.013(9) 0.015(9) -0.010(9)
N18 0.042(8) 0.133(10) 0.099(13) 0.014(12) 0.005(10) 0.011(8)
O6 0.0522(19) 0.0483(18) 0.0387(16) 0.0007(14) -0.0081(14) -0.0097(15)
O7 0.079(2) 0.0399(17) 0.0433(18) 0.0000(14) -0.0139(17) 0.0017(17)
O8 0.0473(19) 0.057(2) 0.057(2) 0.0213(17) -0.0089(16) -0.0058(16)
O9 0.074(2) 0.050(2) 0.050(2) -0.0037(16) 0.0048(18) 0.0167(18)
O11 0.075(2) 0.0333(17) 0.071(2) 0.0114(16) 0.008(2) -0.0007(16)
O12 0.078(3) 0.099(3) 0.065(3) -0.005(2) 0.010(2) -0.045(3)
O13 0.112(4) 0.068(3) 0.064(3) -0.007(2) 0.027(3) -0.030(3)
O14 0.176(5) 0.057(3) 0.051(2) 0.001(2) 0.032(3) 0.006(3)
O15 0.045(2) 0.096(3) 0.117(4) 0.011(3) 0.020(2) 0.006(2)
O17 0.031(3) 0.125(7) 0.040(4) -0.009(4) 0.009(3) 0.017(4)
O18 0.054(8) 0.069(9) 0.037(7) 0.006(6) 0.005(6) 0.013(7)
S1 0.0317(4) 0.0323(4) 0.0244(4) 0.0001(3) -0.0015(3) -0.0028(4)
S2 0.0283(4) 0.0365(5) 0.0331(5) 0.0021(4) -0.0065(4) -0.0060(4)
S3 0.0371(5) 0.0263(4) 0.0299(4) -0.0016(3) -0.0008(4) 0.0015(4)
C1 0.043(2) 0.0308(19) 0.035(2) -0.0053(16) -0.0023(18) 0.0081(17)
C2 0.036(2) 0.035(2) 0.045(2) -0.0053(18) -0.0037(18) 0.0081(17)
C3 0.039(2) 0.0277(18) 0.040(2) 0.0000(16) -0.0071(18) -0.0034(16)
C4 0.039(2) 0.0270(18) 0.038(2) 0.0009(16) -0.0100(17) -0.0031(16)
C5 0.050(3) 0.040(2) 0.031(2) 0.0079(17) -0.0014(18) -0.0024(19)
C6 0.0287(19) 0.039(2) 0.038(2) -0.0013(17) 0.0012(17) -0.0038(16)
C7 0.040(2) 0.046(2) 0.037(2) 0.0073(18) -0.0105(18) -0.0016(19)
C8 0.043(2) 0.0262(18) 0.037(2) 0.0037(16) -0.0060(18) -0.0044(16)
C12 0.029(2) 0.040(2) 0.043(2) 0.0026(18) -0.0079(17) 0.0039(16)
C13 0.034(2) 0.035(2) 0.048(2) -0.0024(18) -0.0050(18) -0.0045(17)
C15 0.043(2) 0.031(2) 0.041(2) -0.0056(17) -0.0058(18) -0.0019(17)
C17 0.038(2) 0.0309(19) 0.039(2) -0.0008(16) -0.0067(17) 0.0052(16)
C19 0.047(2) 0.0270(18) 0.034(2) 0.0062(16) -0.0069(18) -0.0050(17)
C20 0.039(2) 0.040(2) 0.034(2) 0.0035(17) 0.0066(17) -0.0045(18)
C21 0.034(2) 0.040(2) 0.049(3) 0.0020(19) -0.0032(19) -0.0012(18)
C23 0.039(2) 0.042(2) 0.034(2) 0.0002(17) 0.0064(18) -0.0023(18)
C26 0.054(3) 0.039(2) 0.034(2) -0.0060(18) 0.0045(19) 0.003(2)
C33 0.052(3) 0.042(2) 0.029(2) 0.0014(17) -0.0001(19) -0.004(2)
N2 0.0386(19) 0.0375(18) 0.0376(19) 0.0026(15) -0.0004(15) 0.0008(15)
N3 0.0398(19) 0.0363(18) 0.0352(18) -0.0007(14) -0.0061(15) 0.0035(15)
N4 0.044(2) 0.0352(18) 0.0374(19) -0.0020(15) -0.0039(16) -0.0022(15)
N6 0.0374(18) 0.0342(17) 0.0371(18) 0.0001(14) -0.0073(15) -0.0064(14)
N7 0.042(2) 0.0368(18) 0.0396(19) -0.0014(15) -0.0039(16) -0.0029(15)
N8 0.0345(18) 0.0401(18) 0.0365(18) 0.0009(15) -0.0040(15) 0.0014(15)
N9 0.0414(19) 0.0343(17) 0.0347(18) -0.0012(14) -0.0036(15) -0.0044(15)
N10 0.0375(19) 0.0388(18) 0.0381(19) 0.0007(15) -0.0067(15) -0.0009(15)
N11 0.046(2) 0.0355(18) 0.0367(19) -0.0003(15) -0.0038(16) 0.0008(15)
N12 0.0408(19) 0.0403(19) 0.0367(19) 0.0002(15) -0.0054(15) -0.0050(15)
N13 0.0398(19) 0.0374(18) 0.0362(18) 0.0014(15) 0.0000(15) 0.0004(15)
N14 0.050(2) 0.0346(18) 0.0382(19) -0.0019(15) -0.0045(16) 0.0012(16)
O1 0.0440(17) 0.0442(17) 0.0376(16) -0.0012(13) -0.0060(13) -0.0025(13)
O2 0.0460(17) 0.0395(16) 0.0387(16) -0.0035(13) -0.0090(14) 0.0064(13)
O3 0.0463(18) 0.0525(18) 0.0380(16) -0.0002(14) -0.0097(14) 0.0035(14)
O4 0.0424(17) 0.0477(17) 0.0403(17) -0.0034(14) -0.0103(13) -0.0027(14)
O5 0.0523(19) 0.0407(16) 0.0414(17) -0.0036(13) -0.0066(14) -0.0124(14)
O10 0.066(2) 0.0434(18) 0.0447(18) -0.0032(14) -0.0180(16) -0.0029(16)
C45 0.058(3) 0.071(4) 0.075(4) 0.005(3) -0.007(3) 0.014(3)
C49 0.062(4) 0.072(4) 0.091(5) 0.008(4) -0.020(3) 0.010(3)
C51 0.093(5) 0.092(5) 0.078(5) -0.013(4) -0.010(4) 0.006(4)
C52 0.059(4) 0.072(4) 0.122(7) 0.023(4) -0.005(4) 0.004(3)
C53 0.066(4) 0.111(6) 0.092(6) -0.027(5) -0.006(4) 0.014(4)
C56 0.054(3) 0.077(4) 0.103(5) 0.016(4) -0.002(3) 0.010(3)
C64 0.075(5) 0.129(8) 0.129(8) 0.039(6) 0.012(5) -0.001(5)
C46 0.083(4) 0.050(3) 0.071(4) 0.018(3) 0.003(3) -0.012(3)
C55 0.081(5) 0.066(4) 0.129(7) 0.043(4) 0.045(4) 0.009(3)
C62 0.135(7) 0.078(5) 0.089(5) -0.014(4) -0.009(5) -0.002(5)
N15 0.064(3) 0.046(2) 0.065(3) 0.009(2) 0.006(2) -0.004(2)
O16 0.131(5) 0.097(4) 0.099(4) 0.042(3) 0.019(3) -0.041(3)

loop_
_atom_type_symbol
_atom_type_description
_atom_type_scat_dispersion_real
_atom_type_scat_dispersion_imag
_atom_type_scat_source
C C 0.0181 0.0091 'International Tables Vol C Tables 4.2.6.8 and 6.1.1.4'
H H 0.0000 0.0000 'International Tables Vol C Tables 4.2.6.8 and 6.1.1.4'
Ag Ag 0.1306 4.2820 'International Tables Vol C Tables 4.2.6.8 and 6.1.1.4'
F F 0.0727 0.0534 'International Tables Vol C Tables 4.2.6.8 and 6.1.1.4'
N N 0.0311 0.0180 'International Tables Vol C Tables 4.2.6.8 and 6.1.1.4'
O O 0.0492 0.0322 'International Tables Vol C Tables 4.2.6.8 and 6.1.1.4'
S S 0.3331 0.5567 'International Tables Vol C Tables 4.2.6.8 and 6.1.1.4'

loop_
_geom_angle_atom_site_label_1
_geom_angle_atom_site_label_2
_geom_angle_atom_site_label_3
_geom_angle
_geom_angle_site_symmetry_1
_geom_angle_site_symmetry_3
_geom_angle_publ_flag
Ag2 Ag1 Ag3 60.292(10) 3_666 3_666 ?
Ag2 Ag1 Ag4 143.085(15) 3_666 . ?
Ag2 Ag1 Ag6 103.752(13) 3_666 . ?
Ag3 Ag1 Ag4 98.212(12) 3_666 . ?
Ag3 Ag1 Ag6 148.901(15) 3_666 . ?
Ag6 Ag1 Ag4 79.127(11) . . ?
O17 Ag1 Ag2 122.2(2) . 3_666 ?
O17 Ag1 Ag3 122.0(2) . 3_666 ?
O17 Ag1 Ag4 94.4(2) . . ?
O17 Ag1 Ag6 89.0(2) . . ?
S1 Ag1 Ag2 55.60(2) . 3_666 ?
S1 Ag1 Ag3 115.04(3) . 3_666 ?
S1 Ag1 Ag4 127.15(3) . . ?
S1 Ag1 Ag6 51.02(2) . . ?
S1 Ag1 O17 100.35(17) . . ?
S2 Ag1 Ag2 112.64(3) . 3_666 ?
S2 Ag1 Ag3 52.60(2) . 3_666 ?
S2 Ag1 Ag4 51.61(2) . . ?
S2 Ag1 Ag6 130.49(3) . . ?
S2 Ag1 O17 98.27(17) . . ?
S2 Ag1 S1 161.36(4) . . ?
Ag1 Ag2 Ag3 63.204(10) 3_666 . ?
Ag4 Ag2 Ag1 117.860(14) . 3_666 ?
Ag4 Ag2 Ag3 102.464(13) . . ?
O8 Ag2 Ag1 143.81(9) . 3_666 ?
O8 Ag2 Ag3 138.45(9) . . ?
O8 Ag2 Ag4 88.70(8) . . ?
O8 Ag2 O12 84.87(15) . . ?
O8 Ag2 S1 102.68(10) . 3_666 ?
O8 Ag2 S3 108.62(10) . . ?
O12 Ag2 Ag1 71.15(13) . 3_666 ?
O12 Ag2 Ag3 77.89(11) . . ?
O12 Ag2 Ag4 170.28(13) . . ?
O12 Ag2 S1 90.21(13) . 3_666 ?
O12 Ag2 S3 120.98(11) . . ?
S1 Ag2 Ag1 52.41(2) 3_666 3_666 ?
S1 Ag2 Ag3 114.76(2) 3_666 . ?
S1 Ag2 Ag4 98.33(2) 3_666 . ?
S3 Ag2 Ag1 106.92(2) . 3_666 ?
S3 Ag2 Ag3 53.65(2) . . ?
S3 Ag2 Ag4 54.55(2) . . ?
S3 Ag2 S1 136.89(3) . 3_666 ?
Ag1 Ag3 Ag5 90.679(12) 3_666 . ?
Ag2 Ag3 Ag1 56.503(10) . 3_666 ?
Ag2 Ag3 Ag5 132.962(14) . . ?
Ag2 Ag3 Ag6 96.673(13) . . ?
Ag6 Ag3 Ag1 113.943(14) . 3_666 ?
Ag6 Ag3 Ag5 64.443(11) . . ?
O7 Ag3 Ag1 156.70(9) . 3_666 ?
O7 Ag3 Ag2 140.27(8) . . ?
O7 Ag3 Ag5 82.86(8) . . ?
O7 Ag3 Ag6 83.40(10) . . ?
O7 Ag3 O13 82.43(13) . . ?
O7 Ag3 S2 112.52(9) . 3_666 ?
O7 Ag3 S3 103.40(10) . . ?
O13 Ag3 Ag1 88.07(11) . 3_666 ?
O13 Ag3 Ag2 78.06(11) . . ?
O13 Ag3 Ag5 139.00(13) . . ?
O13 Ag3 Ag6 149.93(13) . . ?
O13 Ag3 S2 103.18(13) . 3_666 ?
O13 Ag3 S3 107.23(13) . . ?
S2 Ag3 Ag1 49.22(2) 3_666 3_666 ?
S2 Ag3 Ag2 105.50(2) 3_666 . ?
S2 Ag3 Ag5 49.47(2) 3_666 . ?
S2 Ag3 Ag6 106.73(3) 3_666 . ?
S2 Ag3 S3 135.30(3) 3_666 . ?
S3 Ag3 Ag1 99.72(2) . 3_666 ?
S3 Ag3 Ag2 51.89(2) . . ?
S3 Ag3 Ag5 113.35(2) . . ?
S3 Ag3 Ag6 51.15(2) . . ?
Ag2 Ag4 Ag1 95.100(13) . . ?
O6 Ag4 Ag1 153.48(8) . . ?
O6 Ag4 Ag2 72.77(8) . . ?
O6 Ag4 S2 109.76(8) . . ?
O6 Ag4 S3 108.61(8) . . ?
O15 Ag4 Ag1 113.57(13) . . ?
O15 Ag4 Ag2 149.89(13) . . ?
O15 Ag4 O6 84.11(16) . . ?
O15 Ag4 S2 103.37(13) . . ?
O15 Ag4 S3 119.78(14) . . ?
S2 Ag4 Ag1 48.74(2) . . ?
S2 Ag4 Ag2 102.47(3) . . ?
S3 Ag4 Ag1 80.51(2) . . ?
S3 Ag4 Ag2 53.94(2) . . ?
S3 Ag4 S2 123.99(3) . . ?
N5 Ag5 Ag3 139.09(8) . . ?
N5 Ag5 O11 90.39(13) . . ?
N5 Ag5 S1 134.60(9) . . ?
N5 Ag5 S2 115.22(9) . 3_666 ?
O11 Ag5 Ag3 67.85(9) . . ?
O11 Ag5 S1 104.02(10) . . ?
O11 Ag5 S2 108.40(9) . 3_666 ?
S1 Ag5 Ag3 85.48(2) . . ?
S1 Ag5 S2 100.81(3) . 3_666 ?
S2 Ag5 Ag3 48.70(2) 3_666 . ?
Ag3 Ag6 Ag1 96.042(13) . . ?
O9 Ag6 Ag1 127.94(10) . . ?
O9 Ag6 Ag3 135.90(10) . . ?
O9 Ag6 S1 112.46(9) . . ?
O9 Ag6 S3 127.57(9) . . ?
S1 Ag6 Ag1 49.26(2) . . ?
S1 Ag6 Ag3 92.72(2) . . ?
S3 Ag6 Ag1 81.34(2) . . ?
S3 Ag6 Ag3 53.81(2) . . ?
S3 Ag6 S1 118.55(3) . . ?
C28 C9 H9 120.4 . . ?
N1 C9 H9 120.4 . . ?
N1 C9 C28 119.2(4) . . ?
C22 C10 C35 120.1(4) . . ?
C29 C10 C22 119.2(4) . . ?
C29 C10 C35 120.6(4) . . ?
H11A C11 H11B 107.6 . . ?
C16 C11 H11A 108.7 . . ?
C16 C11 H11B 108.7 . . ?
N1 C11 H11A 108.7 . . ?
N1 C11 H11B 108.7 . . ?
N1 C11 C16 114.1(4) . . ?
C14 C14 H14A 109.1 3_565 . ?
C14 C14 H14B 109.1 3_565 . ?
C14 C14 C16 112.4(5) 3_565 . ?
H14A C14 H14B 107.9 . . ?
C16 C14 H14A 109.1 . . ?
C16 C14 H14B 109.1 . . ?
C11 C16 C14 109.8(4) . . ?
C11 C16 H16A 109.7 . . ?
C11 C16 H16B 109.7 . . ?
C14 C16 H16A 109.7 . . ?
C14 C16 H16B 109.7 . . ?
H16A C16 H16B 108.2 . . ?
O6 C18 C38 115.0(4) . . ?
O6 C18 O8 130.4(4) . . ?
O8 C18 C38 114.5(4) . . ?
C10 C22 H22 119.9 . . ?
C30 C22 C10 120.3(4) . . ?
C30 C22 H22 119.9 . . ?
O7 C24 C41 114.1(4) . . ?
O11 C24 C41 114.9(4) . . ?
O11 C24 O7 131.0(5) . . ?
C27 C25 H25 120.4 . . ?
N1 C25 H25 120.4 . . ?
N1 C25 C27 119.2(4) . . ?
C25 C27 H27 118.9 . . ?
N5 C27 C25 122.2(4) . . ?
N5 C27 H27 118.9 . . ?
C9 C28 H28 118.9 . . ?
N5 C28 C9 122.2(4) . . ?
N5 C28 H28 118.9 . . ?
C10 C29 H29 120.0 . . ?
C36 C29 C10 120.0(5) . . ?
C36 C29 H29 120.0 . . ?
C22 C30 H30 120.0 . . ?
C22 C30 C34 120.1(5) . . ?
C34 C30 H30 120.0 . . ?
C44 C31 C42 115.9(7) . . ?
C50 C31 C42 127.3(9) . . ?
C50 C31 C44 116.7(10) . . ?
C76 C31 C42 126.8(10) . . ?
C76 C31 C77 120.9(12) . . ?
C77 C31 C42 111.9(10) . . ?
H32A C32 H32B 107.4 . . ?
H32C C32 H32D 109.0 . . ?
C37 C32 H32A 108.2 . . ?
C37 C32 H32B 108.2 . . ?
C37 C32 S3 116.3(4) . . ?
C69 C32 H32C 111.1 . . ?
C69 C32 H32D 111.1 . . ?
C69 C32 S3 103.5(16) . . ?
S3 C32 H32A 108.2 . . ?
S3 C32 H32B 108.2 . . ?
S3 C32 H32C 111.1 . . ?
S3 C32 H32D 111.1 . . ?
C30 C34 H34 120.0 . . ?
C36 C34 C30 120.0(5) . . ?
C36 C34 H34 120.0 . . ?
C10 C35 H35A 109.9 . . ?
C10 C35 H35B 109.9 . . ?
C10 C35 S1 109.1(3) . . ?
H35A C35 H35B 108.3 . . ?
S1 C35 H35A 109.9 . . ?
S1 C35 H35B 109.9 . . ?
C29 C36 H36 119.8 . . ?
C34 C36 C29 120.4(5) . . ?
C34 C36 H36 119.8 . . ?
C47 C37 C32 120.3(6) . . ?
C47 C37 C59 121.4(6) . . ?
C59 C37 C32 118.3(6) . . ?
F2 C38 C18 113.5(5) . . ?
F2 C38 F4 104.6(6) . . ?
F2 C38 F6 108.5(6) . . ?
F4 C38 C18 112.4(5) . . ?
F4 C38 F6 105.4(6) . . ?
F6 C38 C18 111.9(4) . . ?
F19 C38 C18 110.4(16) . . ?
F19 C38 F20 121(2) . . ?
F19 C38 F21 110(2) . . ?
F20 C38 C18 108.7(10) . . ?
F20 C38 F21 102(2) . . ?
F21 C38 C18 103.4(15) . . ?
O9 C39 C43 113.3(4) . . ?
O14 C39 C43 117.5(5) . . ?
O14 C39 O9 129.1(5) . . ?
O12 C40 C48 115.5(5) . . ?
O12 C40 O13 130.8(5) . . ?
O13 C40 C48 113.7(4) . . ?
F3 C41 C24 110.5(7) . . ?
F7 C41 C24 116.4(8) . . ?
F7 C41 F3 108.5(10) . . ?
F7 C41 F12 106.7(7) . . ?
F12 C41 C24 110.7(6) . . ?
F12 C41 F3 103.2(8) . . ?
F13 C41 C24 109.1(7) . . ?
F13 C41 F14 102.6(10) . . ?
F14 C41 C24 111.0(8) . . ?
F15 C41 C24 118.6(10) . . ?
F15 C41 F13 110.2(10) . . ?
F15 C41 F14 104.1(12) . . ?
C31 C42 H42A 108.9 . . ?
C31 C42 H42B 108.9 . . ?
C31 C42 S2 113.5(3) . . ?
H42A C42 H42B 107.7 . . ?
S2 C42 H42A 108.9 . . ?
S2 C42 H42B 108.9 . . ?
F5 C43 C39 111.0(11) . . ?
F5 C43 F10 103.6(9) . . ?
F9 C43 C39 113.6(7) . . ?
F9 C43 F5 111.8(12) . . ?
F9 C43 F10 105.3(8) . . ?
F10 C43 C39 111.0(7) . . ?
F16 C43 C39 109.4(10) . . ?
F17 C43 C39 112.2(11) . . ?
F17 C43 F16 110.4(12) . . ?
F17 C43 F18 108.5(16) . . ?
F18 C43 C39 115.0(14) . . ?
F18 C43 F16 100.7(13) . . ?
C31 C44 H44 119.0 . . ?
C31 C44 C57 121.9(13) . . ?
C57 C44 H44 119.0 . . ?
C37 C47 H47 120.6 . . ?
C37 C47 C61 118.8(8) . . ?
C61 C47 H47 120.6 . . ?
F1 C48 C40 116.0(12) . . ?
F1 C48 F8 102.5(16) . . ?
F1 C48 F11 103.6(16) . . ?
F8 C48 C40 111.8(9) . . ?
F11 C48 C40 116.0(15) . . ?
F11 C48 F8 105.4(13) . . ?
F22 C48 C40 103.0(19) . . ?
F22 C48 F23 115(3) . . ?
F22 C48 F24 113(2) . . ?
F23 C48 C40 116.5(15) . . ?
F23 C48 F24 103.7(19) . . ?
F24 C48 C40 106.0(16) . . ?
C31 C50 H50 119.4 . . ?
C31 C50 C58 121.3(13) . . ?
C58 C50 H50 119.4 . . ?
N16 C54 H54 119.7 . . ?
N18 C54 H54A 108.1 . . ?
O15 C54 H54 119.7 . . ?
O15 C54 H54A 108.1 . . ?
O15 C54 N16 120.5(8) . . ?
O15 C54 N18 143.8(13) . . ?
C44 C57 H57 120.4 . . ?
C60 C57 C44 119.2(14) . . ?
C60 C57 H57 120.4 . . ?
C50 C58 H58 120.8 . . ?
C60 C58 C50 118.4(13) . . ?
C60 C58 H58 120.8 . . ?
C37 C59 H59 120.7 . . ?
C37 C59 C65 118.6(7) . . ?
C65 C59 H59 120.7 . . ?
C57 C60 H60 119.0 . . ?
C58 C60 C57 122.0(14) . . ?
C58 C60 H60 119.0 . . ?
C47 C61 H61 119.4 . . ?
C63 C61 C47 121.2(8) . . ?
C63 C61 H61 119.4 . . ?
C61 C63 H63 120.0 . . ?
C61 C63 C65 120.1(7) . . ?
C65 C63 H63 120.0 . . ?
C59 C65 H65 120.0 . . ?
C63 C65 C59 119.9(7) . . ?
C63 C65 H65 120.0 . . ?
H66A C66 H66B 109.5 . . ?
H66A C66 H66C 109.5 . . ?
H66B C66 H66C 109.5 . . ?
N16 C66 H66A 109.5 . . ?
N16 C66 H66B 109.5 . . ?
N16 C66 H66C 109.5 . . ?
H67A C67 H67B 109.5 . . ?
H67A C67 H67C 109.5 . . ?
H67B C67 H67C 109.5 . . ?
O17 C67 H67A 109.5 . . ?
O17 C67 H67B 109.5 . . ?
O17 C67 H67C 109.5 . . ?
C69 C68 H68 119.3 . . ?
C73 C68 H68 119.3 . . ?
C73 C68 C69 121.3(6) . . ?
C68 C69 C32 120.5(17) . . ?
C68 C69 C70 117.9(7) . . ?
C70 C69 C32 121.5(17) . . ?
C69 C70 H70 119.4 . . ?
C71 C70 C69 121.2(6) . . ?
C71 C70 H70 119.4 . . ?
C70 C71 H71 120.6 . . ?
C72 C71 C70 118.8(6) . . ?
C72 C71 H71 120.6 . . ?
C71 C72 H72 119.4 . . ?
C73 C72 C71 121.2(8) . . ?
C73 C72 H72 119.4 . . ?
C68 C73 H73 120.7 . . ?
C72 C73 C68 118.6(8) . . ?
C72 C73 H73 120.7 . . ?
C75 C74 H74 120.5 . . ?
C75 C74 C78 119.0(18) . . ?
C78 C74 H74 120.5 . . ?
C74 C75 H75 118.6 . . ?
C74 C75 C76 122.8(19) . . ?
C76 C75 H75 118.6 . . ?
C31 C76 C75 118.3(16) . . ?
C31 C76 H76 120.9 . . ?
C75 C76 H76 120.9 . . ?
C31 C77 H77 121.7 . . ?
C31 C77 C78 116.6(15) . . ?
C78 C77 H77 121.7 . . ?
C74 C78 C77 122.0(18) . . ?
C74 C78 H78 119.0 . . ?
C77 C78 H78 119.0 . . ?
H79A C79 H79B 109.5 . . ?
H79A C79 H79C 109.5 . . ?
H79B C79 H79C 109.5 . . ?
O18 C79 H79A 109.5 . . ?
O18 C79 H79B 109.5 . . ?
O18 C79 H79C 109.5 . . ?
N17 C80 H80 117.7 . . ?
O17 C80 H80 117.7 . . ?
O17 C80 N17 124.7(18) . . ?
H81A C81 H81B 109.5 . . ?
H81A C81 H81C 109.5 . . ?
H81B C81 H81C 109.5 . . ?
N17 C81 H81A 109.5 . . ?
N17 C81 H81B 109.5 . . ?
N17 C81 H81C 109.5 . . ?
H82A C82 H82B 109.5 . . ?
H82A C82 H82C 109.5 . . ?
H82B C82 H82C 109.5 . . ?
N17 C82 H82A 109.5 . . ?
N17 C82 H82B 109.5 . . ?
N17 C82 H82C 109.5 . . ?
H83A C83 H83B 109.5 . . ?
H83A C83 H83C 109.5 . . ?
H83B C83 H83C 109.5 . . ?
N16 C83 H83A 109.5 . . ?
N16 C83 H83B 109.5 . . ?
N16 C83 H83C 109.5 . . ?
H84A C84 H84B 109.5 . . ?
H84A C84 H84C 109.5 . . ?
H84B C84 H84C 109.5 . . ?
N18 C84 H84A 109.5 . . ?
N18 C84 H84B 109.5 . . ?
N18 C84 H84C 109.5 . . ?
H85A C85 H85B 109.5 . . ?
H85A C85 H85C 109.5 . . ?
H85B C85 H85C 109.5 . . ?
N18 C85 H85A 109.5 . . ?
N18 C85 H85B 109.5 . . ?
N18 C85 H85C 109.5 . . ?
C9 N1 C11 119.9(4) . . ?
C25 N1 C9 120.2(4) . . ?
C25 N1 C11 119.7(4) . . ?
C27 N5 Ag5 120.7(3) . . ?
C28 N5 Ag5 121.6(3) . . ?
C28 N5 C27 116.9(3) . . ?
C54 N16 C66 117.7(9) . . ?
C54 N16 C83 121.7(10) . . ?
C83 N16 C66 120.3(10) . . ?
C81 N17 C80 113(2) . . ?
C82 N17 C80 130(2) . . ?
C82 N17 C81 116(2) . . ?
C54 N18 C84 118(2) . . ?
C54 N18 C85 131(3) . . ?
C84 N18 C85 109(3) . . ?
C18 O6 Ag4 128.3(3) . . ?
C24 O7 Ag3 115.5(3) . . ?
C18 O8 Ag2 112.3(3) . . ?
C39 O9 Ag6 109.6(3) . . ?
C24 O11 Ag5 133.6(4) . . ?
C40 O12 Ag2 123.0(4) . . ?
C40 O13 Ag3 118.0(3) . . ?
C54 O15 Ag4 119.4(4) . . ?
C67 O17 Ag1 135.8(7) . . ?
C80 O17 Ag1 95.5(10) . . ?
C79 O18 H18 111.2 . . ?
Ag1 S1 Ag2 71.99(3) . 3_666 ?
Ag1 S1 Ag5 140.15(4) . . ?
Ag1 S1 Ag6 79.72(3) . . ?
Ag5 S1 Ag2 102.03(4) . 3_666 ?
Ag6 S1 Ag2 144.10(4) . 3_666 ?
Ag6 S1 Ag5 85.68(3) . . ?
C35 S1 Ag1 108.04(14) . . ?
C35 S1 Ag2 104.00(15) . 3_666 ?
C35 S1 Ag5 111.57(14) . . ?
C35 S1 Ag6 105.50(16) . . ?
Ag1 S2 Ag3 78.18(3) . 3_666 ?
Ag1 S2 Ag4 79.66(3) . . ?
Ag1 S2 Ag5 134.85(4) . 3_666 ?
Ag3 S2 Ag5 81.83(3) 3_666 3_666 ?
Ag4 S2 Ag3 140.14(4) . 3_666 ?
Ag4 S2 Ag5 91.04(3) . 3_666 ?
C42 S2 Ag1 104.53(15) . . ?
C42 S2 Ag3 106.48(19) . 3_666 ?
C42 S2 Ag4 110.94(19) . . ?
C42 S2 Ag5 119.90(16) . 3_666 ?
Ag2 S3 Ag3 74.46(3) . . ?
Ag2 S3 Ag4 71.52(3) . . ?
Ag4 S3 Ag3 133.98(4) . . ?
Ag6 S3 Ag2 134.05(4) . . ?
Ag6 S3 Ag3 75.04(3) . . ?
Ag6 S3 Ag4 108.71(4) . . ?
C32 S3 Ag2 106.58(16) . . ?
C32 S3 Ag3 99.85(16) . . ?
C32 S3 Ag4 118.88(15) . . ?
C32 S3 Ag6 111.86(16) . . ?
N10 C1 N2 107.6(3) . . ?
O2 C1 N2 125.9(4) . . ?
O2 C1 N10 126.4(4) . . ?
C17 C2 H2 111.4 . . ?
N2 C2 H2 111.4 . . ?
N2 C2 C17 103.4(3) . . ?
N7 C2 H2 111.4 . . ?
N7 C2 C17 103.1(3) . . ?
N7 C2 N2 115.6(3) . . ?
N8 C3 N3 107.8(3) . . ?
O3 C3 N3 125.9(4) . . ?
O3 C3 N8 126.3(4) . . ?
C8 C4 H4 111.9 . . ?
N3 C4 H4 111.9 . . ?
N3 C4 C8 103.3(3) . . ?
N3 C4 N6 114.0(3) . . ?
N6 C4 H4 111.9 . . ?
N6 C4 C8 103.3(3) . . ?
H5A C5 H5B 107.6 . . ?
N9 C5 H5A 108.7 . . ?
N9 C5 H5B 108.7 . . ?
N9 C5 N11 114.2(3) . 3_656 ?
N11 C5 H5A 108.7 3_656 . ?
N11 C5 H5B 108.7 3_656 . ?
N4 C6 N13 107.9(4) . . ?
O1 C6 N4 126.6(4) . . ?
O1 C6 N13 125.5(4) . . ?
H7A C7 H7B 107.7 . . ?
N6 C7 H7A 108.8 . . ?
N6 C7 H7B 108.8 . . ?
N6 C7 N12 113.7(3) . . ?
N12 C7 H7A 108.8 . . ?
N12 C7 H7B 108.8 . . ?
C4 C8 H8 111.5 . . ?
N8 C8 C4 103.3(3) . . ?
N8 C8 H8 111.5 . . ?
N9 C8 C4 103.3(3) . . ?
N9 C8 H8 111.5 . . ?
N9 C8 N8 115.0(3) . . ?
N7 C12 N12 107.2(4) . . ?
O4 C12 N7 126.3(4) . . ?
O4 C12 N12 126.5(4) . . ?
H13A C13 H13B 107.7 . . ?
N4 C13 H13A 108.8 3_656 . ?
N4 C13 H13B 108.8 3_656 . ?
N4 C13 N8 113.7(3) 3_656 . ?
N8 C13 H13A 108.8 . . ?
N8 C13 H13B 108.8 . . ?
H15A C15 H15B 107.6 . . ?
N3 C15 H15A 108.7 . . ?
N3 C15 H15B 108.7 . . ?
N3 C15 N10 114.3(3) . . ?
N10 C15 H15A 108.7 . . ?
N10 C15 H15B 108.7 . . ?
C2 C17 H17 111.2 . . ?
N10 C17 C2 103.4(3) . . ?
N10 C17 H17 111.2 . . ?
N10 C17 N12 115.9(4) . . ?
N12 C17 C2 103.5(3) . . ?
N12 C17 H17 111.2 . . ?
N9 C19 N6 108.1(3) . . ?
O5 C19 N6 126.1(4) . . ?
O5 C19 N9 125.8(4) . . ?
C23 C20 H20 111.5 . . ?
N4 C20 H20 111.5 . . ?
N4 C20 C23 103.0(3) . . ?
N4 C20 N11 114.9(4) . . ?
N11 C20 H20 111.5 . . ?
N11 C20 C23 103.8(3) . . ?
H21A C21 H21B 107.7 . . ?
N7 C21 H21A 108.8 . . ?
N7 C21 H21B 108.8 . . ?
N13 C21 H21A 108.8 . . ?
N13 C21 H21B 108.8 . . ?
N13 C21 N7 113.9(4) . . ?
C20 C23 H23 111.4 . . ?
N13 C23 C20 103.8(3) . . ?
N13 C23 H23 111.4 . . ?
N14 C23 C20 103.0(3) . . ?
N14 C23 H23 111.4 . . ?
N14 C23 N13 115.4(4) . . ?
H26A C26 H26B 107.6 . . ?
N2 C26 H26A 108.7 . . ?
N2 C26 H26B 108.7 . . ?
N2 C26 N14 114.4(4) . . ?
N14 C26 H26A 108.7 . . ?
N14 C26 H26B 108.7 . . ?
N14 C33 N11 107.2(4) . . ?
O10 C33 N11 126.2(4) . . ?
O10 C33 N14 126.6(4) . . ?
C1 N2 C2 112.3(3) . . ?
C1 N2 C26 121.5(4) . . ?
C26 N2 C2 124.2(4) . . ?
C3 N3 C4 112.7(4) . . ?
C3 N3 C15 122.6(4) . . ?
C15 N3 C4 124.6(3) . . ?
C6 N4 C13 122.6(4) . 3_656 ?
C6 N4 C20 113.0(3) . . ?
C20 N4 C13 123.8(4) . 3_656 ?
C7 N6 C4 122.9(4) . . ?
C19 N6 C4 112.0(3) . . ?
C19 N6 C7 121.6(3) . . ?
C2 N7 C21 124.1(4) . . ?
C12 N7 C2 113.2(4) . . ?
C12 N7 C21 122.1(4) . . ?
C3 N8 C8 112.7(3) . . ?
C3 N8 C13 122.0(4) . . ?
C13 N8 C8 123.9(4) . . ?
C5 N9 C8 125.1(4) . . ?
C19 N9 C5 122.2(4) . . ?
C19 N9 C8 112.6(4) . . ?
C1 N10 C15 121.9(4) . . ?
C1 N10 C17 112.8(4) . . ?
C17 N10 C15 123.7(3) . . ?
C5 N11 C20 123.6(4) 3_656 . ?
C33 N11 C5 122.4(4) . 3_656 ?
C33 N11 C20 112.4(4) . . ?
C12 N12 C7 122.3(4) . . ?
C12 N12 C17 112.8(4) . . ?
C17 N12 C7 124.2(4) . . ?
C6 N13 C21 122.7(4) . . ?
C6 N13 C23 111.9(3) . . ?
C21 N13 C23 123.1(4) . . ?
C23 N14 C26 123.6(4) . . ?
C33 N14 C23 113.4(4) . . ?
C33 N14 C26 122.5(4) . . ?
C49 C45 H45 120.7 . . ?
C49 C45 C56 118.7(7) . . ?
C56 C45 H45 120.7 . . ?
C45 C49 H49 118.6 . . ?
C45 C49 C52 122.8(7) . . ?
C52 C49 H49 118.6 . . ?
C53 C51 H51 119.7 . . ?
C56 C51 H51 119.7 . . ?
C56 C51 C53 120.7(7) . . ?
C49 C52 H52 119.8 . . ?
C53 C52 C49 120.4(8) . . ?
C53 C52 H52 119.8 . . ?
C51 C53 H53 120.8 . . ?
C52 C53 C51 118.4(8) . . ?
C52 C53 H53 120.8 . . ?
C45 C56 C64 120.8(8) . . ?
C51 C56 C45 119.0(7) . . ?
C51 C56 C64 120.2(8) . . ?
C56 C64 H64A 109.5 . . ?
C56 C64 H64B 109.5 . . ?
C56 C64 H64C 109.5 . . ?
H64A C64 H64B 109.5 . . ?
H64A C64 H64C 109.5 . . ?
H64B C64 H64C 109.5 . . ?
N15 C46 H46 118.3 . . ?
O16 C46 H46 118.3 . . ?
O16 C46 N15 123.4(7) . . ?
H55A C55 H55B 109.5 . . ?
H55A C55 H55C 109.5 . . ?
H55B C55 H55C 109.5 . . ?
N15 C55 H55A 109.5 . . ?
N15 C55 H55B 109.5 . . ?
N15 C55 H55C 109.5 . . ?
H62A C62 H62B 109.5 . . ?
H62A C62 H62C 109.5 . . ?
H62B C62 H62C 109.5 . . ?
N15 C62 H62A 109.5 . . ?
N15 C62 H62B 109.5 . . ?
N15 C62 H62C 109.5 . . ?
C46 N15 C55 120.0(6) . . ?
C46 N15 C62 121.9(6) . . ?
C62 N15 C55 118.1(6) . . ?

loop_
_geom_bond_atom_site_label_1
_geom_bond_atom_site_label_2
_geom_bond_distance
_geom_bond_site_symmetry_2
_geom_bond_publ_flag
Ag1 Ag2 2.9332(4) 3_666 ?
Ag1 Ag3 3.1395(5) 3_666 ?
Ag1 Ag4 3.1788(5) . ?
Ag1 Ag6 3.1737(5) . ?
Ag1 O17 2.512(7) . ?
Ag1 S1 2.4438(9) . ?
Ag1 S2 2.4289(10) . ?
Ag2 Ag1 2.9330(4) 3_666 ?
Ag2 Ag3 3.0549(4) . ?
Ag2 Ag4 2.9273(5) . ?
Ag2 O8 2.380(3) . ?
Ag2 O12 2.411(4) . ?
Ag2 S1 2.5451(10) 3_666 ?
Ag2 S3 2.4950(10) . ?
Ag3 Ag1 3.1395(5) 3_666 ?
Ag3 Ag5 3.3571(5) . ?
Ag3 Ag6 3.0574(5) . ?
Ag3 O7 2.403(3) . ?
Ag3 O13 2.447(4) . ?
Ag3 S2 2.5479(10) 3_666 ?
Ag3 S3 2.5540(10) . ?
Ag4 O6 2.435(3) . ?
Ag4 O15 2.391(4) . ?
Ag4 S2 2.5325(10) . ?
Ag4 S3 2.5141(10) . ?
Ag5 N5 2.320(3) . ?
Ag5 O11 2.433(4) . ?
Ag5 S1 2.5363(10) . ?
Ag5 S2 2.5777(10) 3_666 ?
Ag6 O9 2.278(4) . ?
Ag6 S1 2.5073(10) . ?
Ag6 S3 2.4648(10) . ?
C9 H9 0.9300 . ?
C9 C28 1.374(6) . ?
C9 N1 1.334(5) . ?
C10 C22 1.390(6) . ?
C10 C29 1.389(6) . ?
C10 C35 1.500(6) . ?
C11 H11A 0.9700 . ?
C11 H11B 0.9700 . ?
C11 C16 1.508(6) . ?
C11 N1 1.494(5) . ?
C14 C14 1.517(8) 3_565 ?
C14 H14A 0.9700 . ?
C14 H14B 0.9700 . ?
C14 C16 1.524(6) . ?
C16 H16A 0.9700 . ?
C16 H16B 0.9700 . ?
C18 C38 1.552(7) . ?
C18 O6 1.232(6) . ?
C18 O8 1.243(6) . ?
C22 H22 0.9300 . ?
C22 C30 1.378(6) . ?
C24 C41 1.532(7) . ?
C24 O7 1.244(6) . ?
C24 O11 1.221(5) . ?
C25 H25 0.9300 . ?
C25 C27 1.376(6) . ?
C25 N1 1.332(5) . ?
C27 H27 0.9300 . ?
C27 N5 1.337(6) . ?
C28 H28 0.9300 . ?
C28 N5 1.337(5) . ?
C29 H29 0.9300 . ?
C29 C36 1.382(7) . ?
C30 H30 0.9300 . ?
C30 C34 1.382(7) . ?
C31 C42 1.487(6) . ?
C31 C44 1.392(7) . ?
C31 C50 1.391(7) . ?
C31 C76 1.389(8) . ?
C31 C77 1.395(8) . ?
C32 H32A 0.9700 . ?
C32 H32B 0.9700 . ?
C32 H32C 0.9700 . ?
C32 H32D 0.9700 . ?
C32 C37 1.488(7) . ?
C32 C69 1.529(11) . ?
C32 S3 1.840(4) . ?
C34 H34 0.9300 . ?
C34 C36 1.374(8) . ?
C35 H35A 0.9700 . ?
C35 H35B 0.9700 . ?
C35 S1 1.853(4) . ?
C36 H36 0.9300 . ?
C37 C47 1.374(9) . ?
C37 C59 1.394(7) . ?
C38 F2 1.323(6) . ?
C38 F4 1.326(6) . ?
C38 F6 1.327(6) . ?
C38 F19 1.318(8) . ?
C38 F20 1.321(8) . ?
C38 F21 1.324(9) . ?
C39 C43 1.536(7) . ?
C39 O9 1.245(6) . ?
C39 O14 1.215(7) . ?
C40 C48 1.517(7) . ?
C40 O12 1.201(6) . ?
C40 O13 1.236(6) . ?
C41 F3 1.340(7) . ?
C41 F7 1.317(7) . ?
C41 F12 1.339(7) . ?
C41 F13 1.339(7) . ?
C41 F14 1.343(7) . ?
C41 F15 1.317(7) . ?
C42 H42A 0.9700 . ?
C42 H42B 0.9700 . ?
C42 S2 1.849(4) . ?
C43 F5 1.329(7) . ?
C43 F9 1.326(7) . ?
C43 F10 1.337(7) . ?
C43 F16 1.332(7) . ?
C43 F17 1.330(8) . ?
C43 F18 1.331(8) . ?
C44 H44 0.9300 . ?
C44 C57 1.394(7) . ?
C47 H47 0.9300 . ?
C47 C61 1.384(10) . ?
C48 F1 1.340(7) . ?
C48 F8 1.343(7) . ?
C48 F11 1.340(7) . ?
C48 F22 1.343(8) . ?
C48 F23 1.343(8) . ?
C48 F24 1.345(8) . ?
C50 H50 0.9300 . ?
C50 C58 1.438(18) . ?
C54 H54 0.9300 . ?
C54 H54A 0.9300 . ?
C54 N16 1.326(11) . ?
C54 N18 1.30(3) . ?
C54 O15 1.258(8) . ?
C57 H57 0.9300 . ?
C57 C60 1.374(17) . ?
C58 H58 0.9300 . ?
C58 C60 1.35(2) . ?
C59 H59 0.9300 . ?
C59 C65 1.399(7) . ?
C60 H60 0.9300 . ?
C61 H61 0.9300 . ?
C61 C63 1.370(13) . ?
C63 H63 0.9300 . ?
C63 C65 1.383(7) . ?
C65 H65 0.9300 . ?
C66 H66A 0.9600 . ?
C66 H66B 0.9600 . ?
C66 H66C 0.9600 . ?
C66 N16 1.473(10) . ?
C67 H67A 0.9600 . ?
C67 H67B 0.9600 . ?
C67 H67C 0.9600 . ?
C67 O17 1.373(17) . ?
C68 H68 0.9300 . ?
C68 C69 1.413(9) . ?
C68 C73 1.405(9) . ?
C69 C70 1.416(9) . ?
C70 H70 0.9300 . ?
C70 C71 1.407(9) . ?
C71 H71 0.9300 . ?
C71 C72 1.401(9) . ?
C72 H72 0.9300 . ?
C72 C73 1.397(9) . ?
C73 H73 0.9300 . ?
C74 H74 0.9300 . ?
C74 C75 1.31(3) . ?
C74 C78 1.39(3) . ?
C75 H75 0.9300 . ?
C75 C76 1.391(8) . ?
C76 H76 0.9300 . ?
C77 H77 0.9300 . ?
C77 C78 1.398(9) . ?
C78 H78 0.9300 . ?
C79 H79A 0.9600 . ?
C79 H79B 0.9600 . ?
C79 H79C 0.9600 . ?
C79 O18 1.389(10) . ?
C80 H80 0.9300 . ?
C80 N17 1.409(16) . ?
C80 O17 1.19(2) . ?
C81 H81A 0.9600 . ?
C81 H81B 0.9600 . ?
C81 H81C 0.9600 . ?
C81 N17 1.407(16) . ?
C82 H82A 0.9600 . ?
C82 H82B 0.9600 . ?
C82 H82C 0.9600 . ?
C82 N17 1.405(16) . ?
C83 H83A 0.9600 . ?
C83 H83B 0.9600 . ?
C83 H83C 0.9600 . ?
C83 N16 1.465(10) . ?
C84 H84A 0.9600 . ?
C84 H84B 0.9600 . ?
C84 H84C 0.9600 . ?
C84 N18 1.466(12) . ?
C85 H85A 0.9600 . ?
C85 H85B 0.9600 . ?
C85 H85C 0.9600 . ?
C85 N18 1.467(12) . ?
O18 H18 0.8027 . ?
S1 Ag2 2.5451(10) 3_666 ?
S2 Ag3 2.5480(10) 3_666 ?
S2 Ag5 2.5777(10) 3_666 ?
C1 N2 1.381(6) . ?
C1 N10 1.370(5) . ?
C1 O2 1.214(5) . ?
C2 H2 0.9800 . ?
C2 C17 1.553(6) . ?
C2 N2 1.443(5) . ?
C2 N7 1.441(5) . ?
C3 N3 1.375(5) . ?
C3 N8 1.369(6) . ?
C3 O3 1.214(5) . ?
C4 H4 0.9800 . ?
C4 C8 1.548(6) . ?
C4 N3 1.449(5) . ?
C4 N6 1.454(5) . ?
C5 H5A 0.9700 . ?
C5 H5B 0.9700 . ?
C5 N9 1.439(6) . ?
C5 N11 1.445(5) 3_656 ?
C6 N4 1.363(6) . ?
C6 N13 1.378(5) . ?
C6 O1 1.217(5) . ?
C7 H7A 0.9700 . ?
C7 H7B 0.9700 . ?
C7 N6 1.445(6) . ?
C7 N12 1.448(6) . ?
C8 H8 0.9800 . ?
C8 N8 1.452(5) . ?
C8 N9 1.446(5) . ?
C12 N7 1.376(6) . ?
C12 N12 1.377(5) . ?
C12 O4 1.211(5) . ?
C13 H13A 0.9700 . ?
C13 H13B 0.9700 . ?
C13 N4 1.447(5) 3_656 ?
C13 N8 1.449(5) . ?
C15 H15A 0.9700 . ?
C15 H15B 0.9700 . ?
C15 N3 1.445(6) . ?
C15 N10 1.448(5) . ?
C17 H17 0.9800 . ?
C17 N10 1.443(5) . ?
C17 N12 1.443(5) . ?
C19 N6 1.372(6) . ?
C19 N9 1.370(6) . ?
C19 O5 1.225(5) . ?
C20 H20 0.9800 . ?
C20 C23 1.544(6) . ?
C20 N4 1.445(5) . ?
C20 N11 1.451(6) . ?
C21 H21A 0.9700 . ?
C21 H21B 0.9700 . ?
C21 N7 1.446(6) . ?
C21 N13 1.442(6) . ?
C23 H23 0.9800 . ?
C23 N13 1.447(5) . ?
C23 N14 1.447(6) . ?
C26 H26A 0.9700 . ?
C26 H26B 0.9700 . ?
C26 N2 1.440(6) . ?
C26 N14 1.449(5) . ?
C33 N11 1.379(6) . ?
C33 N14 1.373(6) . ?
C33 O10 1.210(5) . ?
N4 C13 1.447(5) 3_656 ?
N11 C5 1.445(5) 3_656 ?
C45 H45 0.9300 . ?
C45 C49 1.355(9) . ?
C45 C56 1.398(10) . ?
C49 H49 0.9300 . ?
C49 C52 1.389(10) . ?
C51 H51 0.9300 . ?
C51 C53 1.453(12) . ?
C51 C56 1.371(10) . ?
C52 H52 0.9300 . ?
C52 C53 1.315(11) . ?
C53 H53 0.9300 . ?
C56 C64 1.451(10) . ?
C64 H64A 0.9600 . ?
C64 H64B 0.9600 . ?
C64 H64C 0.9600 . ?
C46 H46 0.9300 . ?
C46 N15 1.320(7) . ?
C46 O16 1.230(7) . ?
C55 H55A 0.9600 . ?
C55 H55B 0.9600 . ?
C55 H55C 0.9600 . ?
C55 N15 1.448(8) . ?
C62 H62A 0.9600 . ?
C62 H62B 0.9600 . ?
C62 H62C 0.9600 . ?
C62 N15 1.429(9) . ?
